data_4336381
loop_
_publ_author_name
'Daniel L. Reger'
'Andrea E. Pascui'
'Perry J. Pellechia'
'Mark D. Smith'

_publ_contact_author_address
;
Department of Chemistry and Biochemistry
University of South Carolina
Columbia, South Carolina 29208
USA
;
_publ_contact_author_email reger@mailbox.sc.edu
_publ_contact_author_fax '1 803 777 9521'
_publ_contact_author_name 'Professor Daniel L. Reger'
_publ_contact_author_phone '1 803 777 2587'
_publ_section_title
;
 Zinc(II) and Cadmium(II) Monohydroxide Bridged, Dinuclear Metallacycles:
 A Unique Case of Concerted Double Berry Pseudorotation
;
_journal_name_full 'Inorganic Chemistry'
_journal_page_first 11638
_journal_page_last 11649
_journal_paper_doi 10.1021/ic402073d
_journal_volume 52
_journal_year 2013
_chemical_formula_moiety 'C40 H37 N16 O Zn2, C2 H3 N, 3(Cl O4)'
_chemical_formula_sum 'C42 H40 Cl3 N17 O13 Zn2'
_chemical_formula_weight 1228.00
_chemical_name_systematic
; 
 ? 
;
_space_group_IT_number 2
_symmetry_cell_setting triclinic
_symmetry_space_group_name_Hall '-P 1'
_symmetry_space_group_name_H-M 'P -1'
_atom_sites_solution_hydrogens geom
_atom_sites_solution_primary direct
_atom_sites_solution_secondary difmap
_audit_creation_method SHELXL-97
_cell_angle_alpha 97.6690(10)
_cell_angle_beta 102.7790(10)
_cell_angle_gamma 94.8810(10)
_cell_formula_units_Z 4
_cell_length_a 14.2332(5)
_cell_length_b 16.8433(6)
_cell_length_c 21.8771(8)
_cell_measurement_reflns_used 8043
_cell_measurement_temperature 150(2)
_cell_measurement_theta_max 24.366
_cell_measurement_theta_min 2.448
_cell_volume 5033.3(3)
_computing_cell_refinement 'SAINT-Plus Version 6.45 (Bruker, 2001)'
_computing_data_collection 'SMART Version 5.625 (Bruker, 2001)'
_computing_data_reduction 'SAINT-Plus Version 6.45 (Bruker, 2001)'
_computing_molecular_graphics various
_computing_publication_material 'SHELXTL Version 6.14 (Bruker, 2000)'
_computing_structure_refinement 'SHELXL-97 (Sheldrick, 1997)'
_computing_structure_solution 'SHELXS-97 (Sheldrick, 1990)'
_diffrn_ambient_temperature 150(2)
_diffrn_measured_fraction_theta_full 1.000
_diffrn_measured_fraction_theta_max 1.000
_diffrn_measurement_device_type 'Bruker SMART APEX CCD diffractometer'
_diffrn_measurement_method 'omega scans'
_diffrn_radiation_monochromator graphite
_diffrn_radiation_source 'fine-focus sealed tube'
_diffrn_radiation_type MoK\a
_diffrn_radiation_wavelength 0.71073
_diffrn_reflns_av_R_equivalents 0.0744
_diffrn_reflns_av_sigmaI/netI 0.0734
_diffrn_reflns_limit_h_max 16
_diffrn_reflns_limit_h_min -16
_diffrn_reflns_limit_k_max 20
_diffrn_reflns_limit_k_min -20
_diffrn_reflns_limit_l_max 26
_diffrn_reflns_limit_l_min -26
_diffrn_reflns_number 64018
_diffrn_reflns_theta_full 25.03
_diffrn_reflns_theta_max 25.03
_diffrn_reflns_theta_min 1.23
_exptl_absorpt_coefficient_mu 1.193
_exptl_absorpt_correction_T_max 1.0000
_exptl_absorpt_correction_T_min 0.8852
_exptl_absorpt_correction_type multi-scan
_exptl_absorpt_process_details 'SADABS Version 2.05 (Bruker, 2001)'
_exptl_crystal_colour colorless
_exptl_crystal_density_diffrn 1.621
_exptl_crystal_description block
_exptl_crystal_F_000 2504
_exptl_crystal_size_max 0.20
_exptl_crystal_size_mid 0.16
_exptl_crystal_size_min 0.14
_refine_diff_density_max 0.963
_refine_diff_density_min -0.588
_refine_diff_density_rms 0.099
_refine_ls_extinction_method none
_refine_ls_goodness_of_fit_ref 1.071
_refine_ls_hydrogen_treatment constr
_refine_ls_matrix_type full
_refine_ls_number_parameters 1409
_refine_ls_number_reflns 17752
_refine_ls_number_restraints 151
_refine_ls_restrained_S_all 1.073
_refine_ls_R_factor_all 0.0899
_refine_ls_R_factor_gt 0.0602
_refine_ls_shift/su_max 0.001
_refine_ls_shift/su_mean 0.000
_refine_ls_structure_factor_coef Fsqd
_refine_ls_weighting_details 'calc w=1/[\s^2^(Fo^2^)+(0.0516P)^2^+14.9348P] where P=(Fo^2^+2Fc^2^)/3'
_refine_ls_weighting_scheme calc
_refine_ls_wR_factor_gt 0.1418
_refine_ls_wR_factor_ref 0.1557
_reflns_number_gt 12643
_reflns_number_total 17752
_reflns_threshold_expression >2sigma(I)
_cod_data_source_file ic402073d_si_002_2.cif
_cod_data_source_block 1_CH3CN
_cod_database_code 4336381

loop_
_symmetry_equiv_pos_as_xyz
'x, y, z'
'-x, -y, -z'

loop_
_atom_site_label
_atom_site_type_symbol
_atom_site_fract_x
_atom_site_fract_y
_atom_site_fract_z
_atom_site_U_iso_or_equiv
_atom_site_adp_type
_atom_site_occupancy
_atom_site_symmetry_multiplicity
_atom_site_calc_flag
_atom_site_refinement_flags
_atom_site_disorder_assembly
_atom_site_disorder_group
Zn1A Zn 0.69590(4) 0.27761(4) 0.49620(3) 0.02322(16) Uani 1 1 d . . .
Zn2A Zn 0.91587(4) 0.23043(4) 0.61833(3) 0.02361(16) Uani 1 1 d . . .
O1A O 0.8026(3) 0.2652(3) 0.56696(18) 0.0374(10) Uani 1 1 d . . .
C1A C 0.8090(4) 0.3460(4) 0.3954(3) 0.0279(13) Uani 1 1 d . . .
H1A H 0.8376 0.3652 0.3614 0.033 Uiso 1 1 calc R . .
C2A C 1.0926(4) 0.2829(3) 0.5551(2) 0.0235(12) Uani 1 1 d . . .
H2A H 1.1507 0.2950 0.5378 0.028 Uiso 1 1 calc R . .
C3A C 0.5185(4) 0.2276(3) 0.5687(2) 0.0247(12) Uani 1 1 d . . .
H3A H 0.4583 0.2185 0.5845 0.030 Uiso 1 1 calc R . .
C4A C 0.8080(4) 0.1683(4) 0.7291(3) 0.0307(14) Uani 1 1 d . . .
H4A H 0.7865 0.1506 0.7662 0.037 Uiso 1 1 calc R . .
C11A C 0.6775(4) 0.4329(3) 0.3583(3) 0.0276(13) Uani 1 1 d . . .
H11A H 0.6989 0.4510 0.3238 0.033 Uiso 1 1 calc R . .
C12A C 0.5987(4) 0.4523(4) 0.3784(3) 0.0343(15) Uani 1 1 d . . .
H12A H 0.5534 0.4864 0.3610 0.041 Uiso 1 1 calc R . .
C13A C 0.5965(4) 0.4126(3) 0.4297(3) 0.0300(14) Uani 1 1 d . . .
H13A H 0.5483 0.4155 0.4535 0.036 Uiso 1 1 calc R . .
C14A C 0.8835(4) 0.3712(3) 0.4589(2) 0.0221(12) Uani 1 1 d . . .
C15A C 0.9532(4) 0.3220(3) 0.4768(2) 0.0223(12) Uani 1 1 d . . .
H15A H 0.9558 0.2741 0.4491 0.027 Uiso 1 1 calc R . .
C16A C 1.0201(4) 0.3414(3) 0.5350(2) 0.0213(12) Uani 1 1 d . . .
C17A C 1.0180(4) 0.4126(3) 0.5739(3) 0.0247(12) Uani 1 1 d . . .
H17A H 1.0644 0.4272 0.6133 0.030 Uiso 1 1 calc R . .
C18A C 0.9477(4) 0.4627(3) 0.5553(3) 0.0283(13) Uani 1 1 d . . .
H18A H 0.9463 0.5117 0.5821 0.034 Uiso 1 1 calc R . .
C19A C 0.8801(4) 0.4419(3) 0.4984(3) 0.0263(13) Uani 1 1 d . . .
H19A H 0.8315 0.4759 0.4862 0.032 Uiso 1 1 calc R . .
C21A C 0.8036(4) 0.2079(4) 0.3315(3) 0.0328(15) Uani 1 1 d . . .
H21A H 0.8300 0.2225 0.2978 0.039 Uiso 1 1 calc R . .
C22A C 0.7759(4) 0.1312(4) 0.3403(3) 0.0330(14) Uani 1 1 d . . .
H22A H 0.7789 0.0822 0.3141 0.040 Uiso 1 1 calc R . .
C23A C 0.7426(4) 0.1403(3) 0.3958(3) 0.0290(13) Uani 1 1 d . . .
H23A H 0.7182 0.0967 0.4136 0.035 Uiso 1 1 calc R . .
C24A C 0.5873(4) 0.1689(3) 0.5949(3) 0.0255(12) Uani 1 1 d . . .
C25A C 0.6607(4) 0.1944(3) 0.6487(2) 0.0252(12) Uani 1 1 d . . .
H25A H 0.6669 0.2480 0.6705 0.030 Uiso 1 1 calc R . .
C26A C 0.7259(4) 0.1417(4) 0.6712(3) 0.0265(13) Uani 1 1 d . . .
C27A C 0.7131(5) 0.0622(4) 0.6402(3) 0.0386(15) Uani 1 1 d . . .
H27A H 0.7559 0.0253 0.6556 0.046 Uiso 1 1 calc R . .
C28A C 0.6385(5) 0.0375(4) 0.5876(3) 0.0452(17) Uani 1 1 d . . .
H28A H 0.6295 -0.0168 0.5669 0.054 Uiso 1 1 calc R . .
C29A C 0.5762(5) 0.0911(4) 0.5644(3) 0.0379(15) Uani 1 1 d . . .
H29A H 0.5258 0.0738 0.5274 0.046 Uiso 1 1 calc R . .
C31A C 1.2124(4) 0.3185(3) 0.6604(3) 0.0300(13) Uani 1 1 d . . .
H31A H 1.2704 0.3283 0.6466 0.036 Uiso 1 1 calc R . .
C32A C 1.2035(4) 0.3274(4) 0.7218(3) 0.0350(15) Uani 1 1 d . . .
H32A H 1.2539 0.3441 0.7590 0.042 Uiso 1 1 calc R . .
C33A C 1.1061(4) 0.3071(4) 0.7185(3) 0.0302(14) Uani 1 1 d . . .
H33A H 1.0786 0.3076 0.7543 0.036 Uiso 1 1 calc R . .
C41A C 1.0735(4) 0.1511(3) 0.4827(3) 0.0296(13) Uani 1 1 d . . .
H41A H 1.1278 0.1598 0.4647 0.035 Uiso 1 1 calc R . .
C42A C 1.0020(5) 0.0862(4) 0.4651(3) 0.0356(15) Uani 1 1 d . . .
H42A H 0.9973 0.0411 0.4330 0.043 Uiso 1 1 calc R . .
C43A C 0.9388(5) 0.1004(3) 0.5039(3) 0.0314(14) Uani 1 1 d . . .
H43A H 0.8826 0.0650 0.5029 0.038 Uiso 1 1 calc R . .
C51A C 0.4020(4) 0.1876(3) 0.4625(3) 0.0270(13) Uani 1 1 d . . .
H51A H 0.3431 0.1830 0.4761 0.032 Uiso 1 1 calc R . .
C52A C 0.4116(4) 0.1718(4) 0.4013(3) 0.0319(14) Uani 1 1 d . . .
H52A H 0.3614 0.1540 0.3641 0.038 Uiso 1 1 calc R . .
C53A C 0.5099(4) 0.1874(3) 0.4050(3) 0.0295(13) Uani 1 1 d . . .
H53A H 0.5382 0.1825 0.3694 0.035 Uiso 1 1 calc R . .
C61A C 0.5437(4) 0.3617(4) 0.6392(3) 0.0306(14) Uani 1 1 d . . .
H61A H 0.4963 0.3521 0.6627 0.037 Uiso 1 1 calc R . .
C62A C 0.6073(4) 0.4283(4) 0.6489(3) 0.0366(15) Uani 1 1 d . . .
H62A H 0.6143 0.4744 0.6805 0.044 Uiso 1 1 calc R . .
C63A C 0.6611(4) 0.4154(4) 0.6027(3) 0.0334(14) Uani 1 1 d . . .
H63A H 0.7111 0.4530 0.5973 0.040 Uiso 1 1 calc R . .
C71A C 0.9406(4) 0.0789(4) 0.7589(3) 0.0362(15) Uani 1 1 d . . .
H71A H 0.9257 0.0634 0.7962 0.043 Uiso 1 1 calc R . .
C72A C 1.0131(5) 0.0551(4) 0.7323(3) 0.0387(15) Uani 1 1 d . . .
H72A H 1.0595 0.0204 0.7472 0.046 Uiso 1 1 calc R . .
C73A C 1.0052(4) 0.0923(3) 0.6782(3) 0.0299(13) Uani 1 1 d . . .
H73A H 1.0467 0.0865 0.6497 0.036 Uiso 1 1 calc R . .
C81A C 0.8235(5) 0.3071(4) 0.7935(3) 0.0410(17) Uani 1 1 d . . .
H81A H 0.7994 0.2931 0.8283 0.049 Uiso 1 1 calc R . .
C82A C 0.8544(5) 0.3820(5) 0.7855(3) 0.0481(18) Uani 1 1 d . . .
H82A H 0.8553 0.4311 0.8127 0.058 Uiso 1 1 calc R . .
C83A C 0.8849(4) 0.3723(4) 0.7284(3) 0.0354(15) Uani 1 1 d . . .
H83A H 0.9115 0.4152 0.7110 0.043 Uiso 1 1 calc R . .
N11A N 0.6710(3) 0.3700(3) 0.4410(2) 0.0279(11) Uani 1 1 d . . .
N12A N 0.7208(3) 0.3829(3) 0.3959(2) 0.0265(11) Uani 1 1 d . . .
N21A N 0.7492(3) 0.2176(3) 0.4206(2) 0.0254(10) Uani 1 1 d . . .
N22A N 0.7863(3) 0.2592(3) 0.3802(2) 0.0252(10) Uani 1 1 d . . .
N31A N 1.0561(3) 0.2869(3) 0.6585(2) 0.0263(11) Uani 1 1 d . . .
N32A N 1.1237(3) 0.2933(3) 0.6235(2) 0.0244(10) Uani 1 1 d . . .
N41A N 0.9670(3) 0.1701(3) 0.5428(2) 0.0253(10) Uani 1 1 d . . .
N42A N 1.0513(3) 0.1995(3) 0.5300(2) 0.0236(10) Uani 1 1 d . . .
N51A N 0.5597(3) 0.2101(3) 0.4652(2) 0.0254(10) Uani 1 1 d . . .
N52A N 0.4907(3) 0.2107(3) 0.4996(2) 0.0235(10) Uani 1 1 d . . .
N61A N 0.6322(3) 0.3433(3) 0.5677(2) 0.0278(11) Uani 1 1 d . . .
N62A N 0.5584(3) 0.3112(3) 0.5906(2) 0.0255(10) Uani 1 1 d . . .
N71A N 0.9321(3) 0.1368(3) 0.6720(2) 0.0267(11) Uani 1 1 d . . .
N72A N 0.8934(3) 0.1290(3) 0.7223(2) 0.0283(11) Uani 1 1 d . . .
N81A N 0.8715(3) 0.2948(3) 0.7020(2) 0.0280(11) Uani 1 1 d . . .
N82A N 0.8329(3) 0.2554(3) 0.7430(2) 0.0289(11) Uani 1 1 d . . .
Zn1B Zn 0.34965(5) 0.22519(4) 0.14321(3) 0.02543(16) Uani 1 1 d . . .
Zn2B Zn 0.29577(5) 0.27283(4) -0.02940(3) 0.02545(16) Uani 1 1 d . . .
O1B1 O 0.3123(7) 0.2410(6) 0.0546(4) 0.030(2) Uiso 0.50 1 d P . .
O1B2 O 0.3394(6) 0.2653(5) 0.0619(4) 0.020(2) Uiso 0.50 1 d P . .
C1B C 0.1634(4) 0.3011(3) 0.1891(2) 0.0266(13) Uani 1 1 d . . .
H1B H 0.1091 0.3182 0.2080 0.032 Uiso 1 1 calc R . .
C2B C 0.0886(4) 0.3545(3) -0.0368(3) 0.0269(13) Uani 1 1 d . . .
H2B H 0.0249 0.3768 -0.0454 0.032 Uiso 1 1 calc R . .
C3B C 0.5505(4) 0.1394(3) 0.1435(3) 0.0260(13) Uani 1 1 d . . .
H3B H 0.6123 0.1142 0.1486 0.031 Uiso 1 1 calc R . .
C4B C 0.4787(4) 0.2021(3) -0.0797(3) 0.0272(13) Uani 1 1 d . . .
H4B H 0.5324 0.1841 -0.0989 0.033 Uiso 1 1 calc R . .
C11B C 0.2619(4) 0.3406(3) 0.3017(2) 0.0278(13) Uani 1 1 d . . .
H11B H 0.2122 0.3564 0.3219 0.033 Uiso 1 1 calc R . .
C12B C 0.3573(4) 0.3452(4) 0.3298(3) 0.0336(14) Uani 1 1 d . . .
H12B H 0.3880 0.3643 0.3731 0.040 Uiso 1 1 calc R . .
C13B C 0.4011(4) 0.3158(4) 0.2814(3) 0.0320(14) Uani 1 1 d . . .
H13B H 0.4684 0.3112 0.2871 0.038 Uiso 1 1 calc R . .
C14B C 0.1758(4) 0.3556(3) 0.1405(3) 0.0258(13) Uani 1 1 d . . .
C15B C 0.1270(4) 0.3327(3) 0.0777(3) 0.0245(12) Uani 1 1 d . . .
H15B H 0.0854 0.2833 0.0650 0.029 Uiso 1 1 calc R . .
C16B C 0.1386(4) 0.3816(3) 0.0333(3) 0.0268(13) Uani 1 1 d . . .
C17B C 0.1969(4) 0.4548(3) 0.0518(3) 0.0298(13) Uani 1 1 d . . .
H17B H 0.2032 0.4891 0.0215 0.036 Uiso 1 1 calc R . .
C18B C 0.2459(5) 0.4775(4) 0.1147(3) 0.0348(15) Uani 1 1 d . . .
H18B H 0.2870 0.5272 0.1276 0.042 Uiso 1 1 calc R . .
C19B C 0.2350(4) 0.4278(4) 0.1590(3) 0.0327(14) Uani 1 1 d . . .
H19B H 0.2684 0.4437 0.2021 0.039 Uiso 1 1 calc R . .
C21B C 0.0519(4) 0.1704(4) 0.1521(3) 0.0335(14) Uani 1 1 d . . .
H21B H -0.0033 0.1859 0.1662 0.040 Uiso 1 1 calc R . .
C22B C 0.0597(4) 0.0977(4) 0.1199(3) 0.0393(16) Uani 1 1 d . . .
H22B H 0.0114 0.0524 0.1067 0.047 Uiso 1 1 calc R . .
C23B C 0.1528(4) 0.1031(4) 0.1102(3) 0.0347(14) Uani 1 1 d . . .
H23B H 0.1788 0.0606 0.0887 0.042 Uiso 1 1 calc R . .
C24B C 0.4956(4) 0.1176(3) 0.0748(3) 0.0240(12) Uani 1 1 d . . .
C25B C 0.5134(4) 0.1659(3) 0.0311(2) 0.0239(12) Uani 1 1 d . . .
H25B H 0.5601 0.2122 0.0444 0.029 Uiso 1 1 calc R . .
C26B C 0.4633(4) 0.1471(3) -0.0321(2) 0.0228(12) Uani 1 1 d . . .
C27B C 0.3973(4) 0.0776(3) -0.0518(3) 0.0292(13) Uani 1 1 d . . .
H27B H 0.3639 0.0636 -0.0951 0.035 Uiso 1 1 calc R . .
C28B C 0.3803(4) 0.0292(4) -0.0086(3) 0.0288(13) Uani 1 1 d . . .
H28B H 0.3347 -0.0179 -0.0222 0.035 Uiso 1 1 calc R . .
C29B C 0.4293(4) 0.0483(3) 0.0549(3) 0.0296(13) Uani 1 1 d . . .
H29B H 0.4176 0.0143 0.0845 0.035 Uiso 1 1 calc R . .
C31B C 0.1253(5) 0.4390(3) -0.1172(3) 0.0321(14) Uani 1 1 d . . .
H31B H 0.0649 0.4597 -0.1288 0.039 Uiso 1 1 calc R . .
C32B C 0.2061(5) 0.4574(4) -0.1385(3) 0.0379(15) Uani 1 1 d . . .
H32B H 0.2133 0.4928 -0.1679 0.045 Uiso 1 1 calc R . .
C33B C 0.2759(5) 0.4138(4) -0.1082(3) 0.0336(14) Uani 1 1 d . . .
H33B H 0.3400 0.4144 -0.1142 0.040 Uiso 1 1 calc R . .
C41B C -0.0149(4) 0.2203(4) -0.0635(3) 0.0347(15) Uani 1 1 d . . .
H41B H -0.0774 0.2379 -0.0692 0.042 Uiso 1 1 calc R . .
C42B C 0.0055(5) 0.1422(4) -0.0650(3) 0.0371(15) Uani 1 1 d . . .
H42B H -0.0396 0.0950 -0.0721 0.045 Uiso 1 1 calc R . .
C43B C 0.1059(4) 0.1464(4) -0.0538(3) 0.0328(14) Uani 1 1 d . . .
H43B H 0.1411 0.1009 -0.0530 0.039 Uiso 1 1 calc R . .
C51B C 0.5216(4) 0.0589(4) 0.2290(3) 0.0310(14) Uani 1 1 d . . .
H51B H 0.5821 0.0378 0.2389 0.037 Uiso 1 1 calc R . .
C52B C 0.4451(4) 0.0454(4) 0.2560(3) 0.0348(14) Uani 1 1 d . . .
H52B H 0.4413 0.0132 0.2880 0.042 Uiso 1 1 calc R . .
C53B C 0.3738(4) 0.0888(4) 0.2269(3) 0.0310(14) Uani 1 1 d . . .
H53B H 0.3120 0.0908 0.2364 0.037 Uiso 1 1 calc R . .
C61B C 0.6640(4) 0.2684(4) 0.1810(2) 0.0292(14) Uani 1 1 d . . .
H61B H 0.7244 0.2472 0.1856 0.035 Uiso 1 1 calc R . .
C62B C 0.6502(4) 0.3481(4) 0.1912(3) 0.0375(15) Uani 1 1 d . . .
H62B H 0.6987 0.3933 0.2042 0.045 Uiso 1 1 calc R . .
C63B C 0.5503(4) 0.3489(4) 0.1787(3) 0.0347(15) Uani 1 1 d . . .
H63B H 0.5191 0.3964 0.1824 0.042 Uiso 1 1 calc R . .
C71B C 0.3789(5) 0.1651(4) -0.1923(3) 0.0351(15) Uani 1 1 d . . .
H71B H 0.4283 0.1514 -0.2134 0.042 Uiso 1 1 calc R . .
C72B C 0.2813(5) 0.1574(4) -0.2190(3) 0.0373(15) Uani 1 1 d . . .
H72B H 0.2491 0.1377 -0.2620 0.045 Uiso 1 1 calc R . .
C73B C 0.2396(4) 0.1846(4) -0.1695(3) 0.0315(14) Uani 1 1 d . . .
H73B H 0.1720 0.1866 -0.1739 0.038 Uiso 1 1 calc R . .
C81B C 0.5938(4) 0.3298(4) -0.0377(3) 0.0348(15) Uani 1 1 d . . .
H81B H 0.6477 0.3152 -0.0538 0.042 Uiso 1 1 calc R . .
C82B C 0.5904(5) 0.3993(4) 0.0011(3) 0.0418(16) Uani 1 1 d . . .
H82B H 0.6409 0.4425 0.0176 0.050 Uiso 1 1 calc R . .
C83B C 0.4976(5) 0.3935(4) 0.0117(3) 0.0359(15) Uani 1 1 d . . .
H83B H 0.4742 0.4336 0.0374 0.043 Uiso 1 1 calc R . .
N11B N 0.3361(3) 0.2953(3) 0.2264(2) 0.0274(11) Uani 1 1 d . . .
N12B N 0.2497(3) 0.3097(3) 0.2399(2) 0.0254(11) Uani 1 1 d . . .
N21B N 0.2009(3) 0.1752(3) 0.1346(2) 0.0288(11) Uani 1 1 d . . .
N22B N 0.1376(3) 0.2167(3) 0.1602(2) 0.0264(11) Uani 1 1 d . . .
N31B N 0.2407(3) 0.3712(3) -0.0698(2) 0.0273(11) Uani 1 1 d . . .
N32B N 0.1465(3) 0.3861(3) -0.0768(2) 0.0273(11) Uani 1 1 d . . .
N41B N 0.1459(3) 0.2219(3) -0.0445(2) 0.0291(11) Uani 1 1 d . . .
N42B N 0.0701(3) 0.2674(3) -0.0524(2) 0.0254(10) Uani 1 1 d . . .
N51B N 0.4037(3) 0.1274(3) 0.1838(2) 0.0268(11) Uani 1 1 d . . .
N52B N 0.4952(3) 0.1077(3) 0.1855(2) 0.0261(11) Uani 1 1 d . . .
N61B N 0.5041(3) 0.2750(3) 0.1610(2) 0.0305(11) Uani 1 1 d . . .
N62B N 0.5751(3) 0.2259(3) 0.1630(2) 0.0266(11) Uani 1 1 d . . .
N71B N 0.3061(3) 0.2078(3) -0.1152(2) 0.0266(11) Uani 1 1 d . . .
N72B N 0.3918(3) 0.1958(3) -0.1302(2) 0.0265(11) Uani 1 1 d . . .
N81B N 0.4459(3) 0.3248(3) -0.0187(2) 0.0274(11) Uani 1 1 d . . .
N82B N 0.5066(3) 0.2859(3) -0.0491(2) 0.0257(10) Uani 1 1 d . . .
Cl1 Cl 0.81068(10) 0.07166(8) 0.16598(6) 0.0258(3) Uani 1 1 d D . .
O11 O 0.7310(3) 0.0391(2) 0.18924(18) 0.0354(10) Uani 1 1 d D . .
O12 O 0.8844(3) 0.1135(3) 0.2185(2) 0.0457(12) Uani 1 1 d D . .
O13 O 0.7761(4) 0.1259(3) 0.1232(2) 0.0529(13) Uani 1 1 d D . .
O14 O 0.8489(3) 0.0079(3) 0.1332(2) 0.0448(11) Uani 1 1 d D . .
Cl2 Cl 0.28143(10) 0.37373(8) 0.48092(6) 0.0275(3) Uani 1 1 d . . .
O21 O 0.2347(3) 0.2930(2) 0.45675(19) 0.0361(10) Uani 1 1 d . . .
O22 O 0.2591(3) 0.4007(3) 0.54092(19) 0.0412(11) Uani 1 1 d . . .
O23 O 0.2431(4) 0.4253(3) 0.4361(2) 0.0476(12) Uani 1 1 d . . .
O24 O 0.3831(3) 0.3755(3) 0.4877(2) 0.0463(12) Uani 1 1 d . . .
Cl3 Cl 0.28253(11) 0.09058(10) 0.59620(7) 0.0393(4) Uani 1 1 d . . .
O31 O 0.1938(3) 0.0759(3) 0.6141(2) 0.0579(14) Uani 1 1 d . . .
O32 O 0.3594(4) 0.0771(4) 0.6452(3) 0.0855(19) Uani 1 1 d . . .
O33 O 0.2950(4) 0.1715(3) 0.5845(3) 0.0587(14) Uani 1 1 d . . .
O34 O 0.2809(5) 0.0375(3) 0.5393(3) 0.0722(17) Uani 1 1 d . . .
Cl4 Cl 0.95260(10) 0.39882(9) 0.25338(7) 0.0325(3) Uani 1 1 d . . .
O41 O 0.9191(4) 0.3155(3) 0.2333(3) 0.0687(16) Uani 1 1 d . . .
O42 O 0.8843(4) 0.4395(4) 0.2787(3) 0.0707(16) Uani 1 1 d . . .
O43 O 0.9639(5) 0.4312(4) 0.1989(3) 0.094(2) Uani 1 1 d . . .
O44 O 1.0424(4) 0.4079(4) 0.2967(3) 0.101(2) Uani 1 1 d . . .
Cl5A Cl 0.7268(3) 0.1228(3) 0.89215(17) 0.0326(7) Uani 0.798(12) 1 d PD A 1
O51A O 0.7774(6) 0.0883(5) 0.8469(4) 0.048(3) Uiso 0.798(12) 1 d PD A 1
O52A O 0.6254(4) 0.0990(3) 0.8671(3) 0.0389(18) Uiso 0.798(12) 1 d PD A 1
O53A O 0.7593(5) 0.0939(4) 0.9506(3) 0.055(2) Uiso 0.798(12) 1 d PD A 1
O54A O 0.7483(5) 0.2095(4) 0.9037(4) 0.051(2) Uiso 0.798(12) 1 d PD A 1
Cl5B Cl 0.7158(12) 0.1414(10) 0.8832(7) 0.0326(7) Uani 0.202(12) 1 d PD A 2
O51B O 0.7887(16) 0.0971(15) 0.8618(13) 0.034(9) Uiso 0.202(12) 1 d PD A 2
O52B O 0.6253(14) 0.1297(17) 0.8372(12) 0.073(10) Uiso 0.202(12) 1 d PD A 2
O53B O 0.700(2) 0.1248(16) 0.9432(9) 0.064(9) Uiso 0.202(12) 1 d PD A 2
O54B O 0.747(2) 0.2233(11) 0.8867(15) 0.067(11) Uiso 0.202(12) 1 d PD A 2
Cl6A Cl 0.4917(7) 0.4193(6) 0.8040(4) 0.0396(13) Uani 0.415(4) 1 d PD B 3
O61A O 0.5056(11) 0.4778(8) 0.8616(5) 0.046(4) Uiso 0.415(4) 1 d PD B 3
O62A O 0.4365(7) 0.3468(6) 0.8108(5) 0.045(3) Uiso 0.415(4) 1 d PD B 3
O63A O 0.4372(10) 0.4474(8) 0.7494(5) 0.066(4) Uiso 0.415(4) 1 d PD B 3
O64A O 0.5824(8) 0.3988(9) 0.7944(6) 0.068(4) Uiso 0.415(4) 1 d PD B 3
Cl6B Cl 0.4654(7) 0.4342(6) 0.7956(5) 0.0396(13) Uani 0.329(8) 1 d PD C 4
O61B O 0.4986(17) 0.4431(13) 0.8647(6) 0.056(6) Uiso 0.329(8) 1 d PD C 4
O62B O 0.5302(14) 0.4787(11) 0.7685(9) 0.053(7) Uiso 0.329(8) 1 d PD C 4
O63B O 0.4500(15) 0.3496(8) 0.7696(10) 0.075(6) Uiso 0.329(8) 1 d PD C 4
O64B O 0.3773(9) 0.4668(8) 0.7763(6) 0.051(4) Uiso 0.329(8) 1 d PD C 4
Cl6C Cl 0.5044(12) 0.4147(11) 0.8030(8) 0.0396(13) Uani 0.255(8) 1 d PD D 5
O61C O 0.4725(19) 0.4533(18) 0.8571(10) 0.057(9) Uiso 0.255(8) 1 d PD D 5
O62C O 0.5770(13) 0.3615(11) 0.8171(9) 0.055(6) Uiso 0.255(8) 1 d PD D 5
O63C O 0.4251(15) 0.3714(15) 0.7539(10) 0.075(8) Uiso 0.255(8) 1 d PD D 5
O64C O 0.5535(17) 0.4755(12) 0.7790(11) 0.042(7) Uiso 0.255(8) 1 d PD D 5
C91 C 0.1298(4) 0.1535(4) 0.3125(3) 0.0349(15) Uani 1 1 d . . .
C92 C 0.0589(4) 0.2030(4) 0.3307(3) 0.0388(15) Uani 1 1 d . . .
H92A H 0.0098 0.1694 0.3440 0.058 Uiso 1 1 calc R . .
H92B H 0.0276 0.2276 0.2945 0.058 Uiso 1 1 calc R . .
H92C H 0.0914 0.2456 0.3660 0.058 Uiso 1 1 calc R . .
N91 N 0.1853(4) 0.1143(4) 0.2995(3) 0.0516(15) Uani 1 1 d . . .
C93 C 0.8570(5) 0.3394(4) 0.0316(3) 0.0420(16) Uani 1 1 d . . .
C94 C 0.8220(6) 0.2829(5) 0.0677(3) 0.063(2) Uani 1 1 d . . .
H94A H 0.8326 0.2283 0.0511 0.095 Uiso 1 1 calc R . .
H94B H 0.7525 0.2852 0.0643 0.095 Uiso 1 1 calc R . .
H94C H 0.8570 0.2968 0.1123 0.095 Uiso 1 1 calc R . .
N92 N 0.8863(5) 0.3816(4) 0.0024(4) 0.0639(19) Uani 1 1 d . . .

loop_
_atom_site_aniso_label
_atom_site_aniso_U_11
_atom_site_aniso_U_22
_atom_site_aniso_U_33
_atom_site_aniso_U_23
_atom_site_aniso_U_13
_atom_site_aniso_U_12
Zn1A 0.0219(3) 0.0260(4) 0.0221(3) 0.0032(3) 0.0058(3) 0.0042(3)
Zn2A 0.0223(3) 0.0265(4) 0.0234(3) 0.0059(3) 0.0067(3) 0.0042(3)
O1A 0.023(2) 0.059(3) 0.035(2) 0.021(2) 0.0057(18) 0.008(2)
C1A 0.024(3) 0.037(4) 0.027(3) 0.011(3) 0.010(2) 0.009(3)
C2A 0.020(3) 0.027(3) 0.024(3) 0.002(2) 0.007(2) 0.002(2)
C3A 0.018(3) 0.033(3) 0.026(3) 0.007(2) 0.010(2) 0.005(2)
C4A 0.028(3) 0.037(4) 0.031(3) 0.014(3) 0.012(3) 0.003(3)
C11A 0.032(3) 0.026(3) 0.023(3) 0.008(2) -0.001(2) 0.006(3)
C12A 0.028(3) 0.026(3) 0.043(4) 0.004(3) -0.006(3) 0.009(3)
C13A 0.016(3) 0.028(3) 0.041(3) -0.004(3) 0.000(2) 0.004(2)
C14A 0.022(3) 0.025(3) 0.022(3) 0.009(2) 0.007(2) 0.003(2)
C15A 0.026(3) 0.024(3) 0.021(3) 0.006(2) 0.012(2) 0.005(2)
C16A 0.019(3) 0.027(3) 0.021(3) 0.008(2) 0.010(2) 0.003(2)
C17A 0.022(3) 0.025(3) 0.027(3) 0.004(2) 0.007(2) -0.003(2)
C18A 0.032(3) 0.020(3) 0.033(3) 0.002(2) 0.013(3) -0.002(3)
C19A 0.023(3) 0.020(3) 0.039(3) 0.009(3) 0.009(3) 0.004(2)
C21A 0.024(3) 0.054(4) 0.023(3) -0.001(3) 0.012(2) 0.015(3)
C22A 0.033(3) 0.038(4) 0.027(3) -0.004(3) 0.006(3) 0.012(3)
C23A 0.027(3) 0.024(3) 0.033(3) -0.001(3) 0.004(3) 0.005(3)
C24A 0.023(3) 0.027(3) 0.028(3) 0.005(2) 0.010(2) 0.001(2)
C25A 0.027(3) 0.026(3) 0.024(3) 0.003(2) 0.011(2) 0.000(3)
C26A 0.024(3) 0.034(4) 0.025(3) 0.011(3) 0.011(2) 0.000(3)
C27A 0.042(4) 0.027(4) 0.050(4) 0.017(3) 0.009(3) 0.010(3)
C28A 0.052(4) 0.023(4) 0.055(4) 0.006(3) 0.001(3) 0.004(3)
C29A 0.043(4) 0.022(3) 0.042(4) 0.006(3) -0.002(3) -0.002(3)
C31A 0.023(3) 0.031(3) 0.033(3) 0.004(3) 0.002(3) 0.004(3)
C32A 0.032(3) 0.043(4) 0.023(3) -0.002(3) -0.003(3) 0.002(3)
C33A 0.031(3) 0.040(4) 0.020(3) 0.004(3) 0.005(2) 0.008(3)
C41A 0.038(3) 0.030(3) 0.025(3) 0.007(3) 0.010(3) 0.013(3)
C42A 0.047(4) 0.027(3) 0.032(3) 0.000(3) 0.008(3) 0.011(3)
C43A 0.044(4) 0.022(3) 0.024(3) 0.006(3) 0.000(3) 0.003(3)
C51A 0.019(3) 0.024(3) 0.036(3) 0.005(3) 0.004(2) 0.003(2)
C52A 0.023(3) 0.033(4) 0.034(3) 0.002(3) -0.002(3) 0.001(3)
C53A 0.035(3) 0.029(3) 0.023(3) 0.001(2) 0.005(3) 0.000(3)
C61A 0.028(3) 0.033(4) 0.029(3) -0.003(3) 0.006(3) 0.012(3)
C62A 0.037(4) 0.033(4) 0.036(3) -0.008(3) 0.007(3) 0.010(3)
C63A 0.036(4) 0.027(3) 0.036(3) -0.002(3) 0.008(3) 0.005(3)
C71A 0.038(4) 0.038(4) 0.033(3) 0.018(3) 0.001(3) 0.006(3)
C72A 0.037(4) 0.035(4) 0.045(4) 0.015(3) 0.001(3) 0.013(3)
C73A 0.028(3) 0.025(3) 0.037(3) 0.003(3) 0.008(3) 0.006(3)
C81A 0.040(4) 0.059(5) 0.024(3) -0.004(3) 0.010(3) 0.015(3)
C82A 0.051(4) 0.048(5) 0.042(4) -0.010(3) 0.011(3) 0.013(4)
C83A 0.036(4) 0.030(4) 0.041(4) 0.003(3) 0.011(3) 0.009(3)
N11A 0.026(3) 0.031(3) 0.028(3) 0.005(2) 0.008(2) 0.006(2)
N12A 0.024(3) 0.030(3) 0.026(2) 0.009(2) 0.005(2) 0.008(2)
N21A 0.024(3) 0.027(3) 0.027(2) 0.004(2) 0.009(2) 0.003(2)
N22A 0.025(3) 0.030(3) 0.023(2) 0.003(2) 0.009(2) 0.007(2)
N31A 0.027(3) 0.029(3) 0.024(2) 0.004(2) 0.010(2) 0.001(2)
N32A 0.021(2) 0.030(3) 0.024(2) 0.006(2) 0.007(2) 0.001(2)
N41A 0.026(3) 0.030(3) 0.020(2) 0.005(2) 0.0044(19) 0.002(2)
N42A 0.022(2) 0.026(3) 0.024(2) 0.004(2) 0.0055(19) 0.009(2)
N51A 0.023(3) 0.026(3) 0.026(2) 0.001(2) 0.008(2) 0.001(2)
N52A 0.019(2) 0.026(3) 0.026(2) 0.003(2) 0.0045(19) 0.004(2)
N61A 0.029(3) 0.024(3) 0.032(3) -0.001(2) 0.013(2) 0.003(2)
N62A 0.024(3) 0.024(3) 0.029(3) 0.002(2) 0.008(2) 0.007(2)
N71A 0.027(3) 0.027(3) 0.029(3) 0.010(2) 0.008(2) 0.007(2)
N72A 0.028(3) 0.031(3) 0.027(3) 0.010(2) 0.004(2) 0.005(2)
N81A 0.027(3) 0.032(3) 0.026(2) 0.004(2) 0.008(2) 0.002(2)
N82A 0.026(3) 0.037(3) 0.026(3) 0.005(2) 0.010(2) 0.007(2)
Zn1B 0.0226(3) 0.0293(4) 0.0249(3) 0.0014(3) 0.0077(3) 0.0047(3)
Zn2B 0.0238(3) 0.0291(4) 0.0247(3) 0.0024(3) 0.0083(3) 0.0058(3)
C1B 0.023(3) 0.035(3) 0.024(3) 0.003(2) 0.009(2) 0.008(3)
C2B 0.023(3) 0.035(3) 0.027(3) 0.009(3) 0.010(2) 0.010(3)
C3B 0.020(3) 0.030(3) 0.030(3) 0.004(3) 0.011(2) 0.004(2)
C4B 0.019(3) 0.034(3) 0.030(3) 0.001(3) 0.008(2) 0.006(3)
C11B 0.032(3) 0.031(3) 0.020(3) 0.001(2) 0.009(2) 0.002(3)
C12B 0.033(4) 0.042(4) 0.023(3) 0.001(3) 0.007(3) 0.000(3)
C13B 0.025(3) 0.038(4) 0.031(3) 0.002(3) 0.005(3) 0.002(3)
C14B 0.023(3) 0.029(3) 0.032(3) 0.005(3) 0.016(2) 0.011(3)
C15B 0.020(3) 0.027(3) 0.029(3) 0.003(2) 0.012(2) 0.005(2)
C16B 0.027(3) 0.024(3) 0.030(3) 0.001(2) 0.008(2) 0.011(3)
C17B 0.040(4) 0.024(3) 0.031(3) 0.008(3) 0.017(3) 0.012(3)
C18B 0.044(4) 0.021(3) 0.040(4) -0.002(3) 0.016(3) 0.000(3)
C19B 0.037(4) 0.029(3) 0.031(3) 0.001(3) 0.009(3) 0.007(3)
C21B 0.022(3) 0.046(4) 0.033(3) 0.007(3) 0.007(3) -0.001(3)
C22B 0.029(3) 0.036(4) 0.049(4) 0.004(3) 0.005(3) -0.004(3)
C23B 0.028(3) 0.034(4) 0.038(3) 0.001(3) 0.004(3) 0.001(3)
C24B 0.021(3) 0.027(3) 0.029(3) 0.004(2) 0.013(2) 0.012(2)
C25B 0.020(3) 0.023(3) 0.029(3) 0.003(2) 0.007(2) 0.005(2)
C26B 0.023(3) 0.026(3) 0.024(3) 0.005(2) 0.012(2) 0.010(2)
C27B 0.026(3) 0.031(3) 0.029(3) -0.005(3) 0.006(2) 0.008(3)
C28B 0.026(3) 0.027(3) 0.035(3) 0.001(3) 0.011(3) 0.004(3)
C29B 0.026(3) 0.028(3) 0.038(3) 0.007(3) 0.013(3) 0.008(3)
C31B 0.040(4) 0.028(3) 0.028(3) 0.006(3) 0.005(3) 0.010(3)
C32B 0.049(4) 0.036(4) 0.031(3) 0.013(3) 0.012(3) 0.000(3)
C33B 0.040(4) 0.032(4) 0.030(3) 0.002(3) 0.013(3) 0.002(3)
C41B 0.024(3) 0.045(4) 0.030(3) -0.001(3) 0.002(3) -0.001(3)
C42B 0.035(4) 0.036(4) 0.037(4) 0.000(3) 0.009(3) -0.005(3)
C43B 0.036(4) 0.028(4) 0.035(3) -0.001(3) 0.011(3) 0.005(3)
C51B 0.030(3) 0.034(4) 0.027(3) 0.005(3) 0.000(3) 0.007(3)
C52B 0.036(4) 0.038(4) 0.031(3) 0.008(3) 0.011(3) 0.000(3)
C53B 0.031(3) 0.034(4) 0.027(3) 0.003(3) 0.008(3) 0.001(3)
C61B 0.017(3) 0.047(4) 0.024(3) 0.006(3) 0.006(2) -0.001(3)
C62B 0.034(4) 0.038(4) 0.038(4) -0.003(3) 0.012(3) -0.013(3)
C63B 0.039(4) 0.036(4) 0.032(3) 0.001(3) 0.019(3) -0.003(3)
C71B 0.050(4) 0.035(4) 0.021(3) -0.003(3) 0.013(3) 0.003(3)
C72B 0.047(4) 0.042(4) 0.020(3) 0.002(3) 0.004(3) 0.002(3)
C73B 0.030(3) 0.034(4) 0.028(3) 0.002(3) 0.004(3) 0.003(3)
C81B 0.029(3) 0.038(4) 0.041(4) 0.014(3) 0.013(3) 0.001(3)
C82B 0.034(4) 0.035(4) 0.049(4) 0.007(3) 0.000(3) -0.007(3)
C83B 0.042(4) 0.032(4) 0.031(3) 0.004(3) 0.004(3) 0.003(3)
N11B 0.026(3) 0.032(3) 0.025(2) 0.000(2) 0.006(2) 0.010(2)
N12B 0.019(2) 0.035(3) 0.023(2) 0.000(2) 0.0095(19) 0.004(2)
N21B 0.026(3) 0.031(3) 0.030(3) 0.003(2) 0.011(2) 0.005(2)
N22B 0.019(2) 0.034(3) 0.028(2) 0.007(2) 0.008(2) 0.004(2)
N31B 0.027(3) 0.032(3) 0.025(2) 0.003(2) 0.010(2) 0.005(2)
N32B 0.027(3) 0.030(3) 0.030(3) 0.008(2) 0.012(2) 0.008(2)
N41B 0.023(3) 0.031(3) 0.037(3) 0.003(2) 0.015(2) 0.008(2)
N42B 0.021(2) 0.029(3) 0.027(2) 0.004(2) 0.006(2) 0.003(2)
N51B 0.021(2) 0.029(3) 0.032(3) 0.003(2) 0.012(2) 0.004(2)
N52B 0.018(2) 0.033(3) 0.028(3) 0.007(2) 0.005(2) 0.006(2)
N61B 0.028(3) 0.033(3) 0.030(3) -0.002(2) 0.009(2) 0.004(2)
N62B 0.022(3) 0.035(3) 0.024(2) 0.004(2) 0.006(2) 0.006(2)
N71B 0.025(3) 0.031(3) 0.024(2) 0.001(2) 0.008(2) 0.006(2)
N72B 0.026(3) 0.029(3) 0.025(2) 0.003(2) 0.006(2) 0.006(2)
N81B 0.027(3) 0.028(3) 0.028(3) 0.003(2) 0.009(2) 0.003(2)
N82B 0.024(3) 0.028(3) 0.028(2) 0.004(2) 0.011(2) 0.002(2)
Cl1 0.0243(7) 0.0258(7) 0.0276(7) 0.0023(6) 0.0073(6) 0.0040(6)
O11 0.028(2) 0.043(3) 0.036(2) 0.006(2) 0.0131(18) -0.0014(19)
O12 0.031(2) 0.055(3) 0.041(3) -0.018(2) 0.009(2) -0.012(2)
O13 0.068(3) 0.053(3) 0.053(3) 0.029(2) 0.027(3) 0.022(3)
O14 0.046(3) 0.038(3) 0.048(3) -0.013(2) 0.016(2) 0.010(2)
Cl2 0.0305(8) 0.0243(7) 0.0286(7) 0.0017(6) 0.0115(6) 0.0004(6)
O21 0.035(2) 0.023(2) 0.045(3) -0.0052(19) 0.006(2) 0.0019(18)
O22 0.052(3) 0.039(3) 0.031(2) -0.0069(19) 0.019(2) -0.010(2)
O23 0.065(3) 0.041(3) 0.049(3) 0.021(2) 0.024(2) 0.021(2)
O24 0.026(2) 0.057(3) 0.052(3) -0.005(2) 0.010(2) 0.000(2)
Cl3 0.0388(9) 0.0408(10) 0.0425(9) 0.0051(7) 0.0191(7) 0.0044(7)
O31 0.046(3) 0.077(4) 0.058(3) 0.016(3) 0.029(3) -0.003(3)
O32 0.064(4) 0.117(5) 0.072(4) 0.022(4) -0.003(3) 0.030(4)
O33 0.060(3) 0.036(3) 0.087(4) 0.004(3) 0.037(3) -0.001(2)
O34 0.109(5) 0.050(3) 0.062(3) -0.012(3) 0.047(3) -0.001(3)
Cl4 0.0314(8) 0.0317(8) 0.0357(8) 0.0052(6) 0.0088(6) 0.0077(6)
O41 0.079(4) 0.042(3) 0.073(4) 0.007(3) -0.005(3) 0.000(3)
O42 0.060(4) 0.085(4) 0.078(4) 0.005(3) 0.035(3) 0.026(3)
O43 0.139(6) 0.087(5) 0.086(4) 0.046(4) 0.064(4) 0.024(4)
O44 0.059(4) 0.093(5) 0.113(5) -0.037(4) -0.034(4) 0.031(3)
Cl5A 0.0289(12) 0.0395(19) 0.0333(13) 0.0107(11) 0.0131(10) 0.0031(11)
Cl5B 0.0289(12) 0.0395(19) 0.0333(13) 0.0107(11) 0.0131(10) 0.0031(11)
Cl6A 0.038(4) 0.041(3) 0.0392(16) -0.0042(15) 0.017(2) -0.002(2)
Cl6B 0.038(4) 0.041(3) 0.0392(16) -0.0042(15) 0.017(2) -0.002(2)
Cl6C 0.038(4) 0.041(3) 0.0392(16) -0.0042(15) 0.017(2) -0.002(2)
C91 0.024(3) 0.043(4) 0.034(3) 0.008(3) 0.001(3) -0.002(3)
C92 0.033(4) 0.049(4) 0.034(3) 0.006(3) 0.004(3) 0.009(3)
N91 0.038(3) 0.059(4) 0.060(4) 0.008(3) 0.015(3) 0.011(3)
C93 0.038(4) 0.049(4) 0.044(4) 0.007(3) 0.016(3) 0.014(3)
C94 0.065(5) 0.085(6) 0.040(4) 0.023(4) 0.010(4) -0.004(5)
N92 0.058(4) 0.059(4) 0.100(5) 0.034(4) 0.050(4) 0.030(3)

loop_
_atom_type_symbol
_atom_type_description
_atom_type_scat_dispersion_real
_atom_type_scat_dispersion_imag
_atom_type_scat_source
C C 0.0033 0.0016 'International Tables Vol C Tables 4.2.6.8 and 6.1.1.4'
H H 0.0000 0.0000 'International Tables Vol C Tables 4.2.6.8 and 6.1.1.4'
N N 0.0061 0.0033 'International Tables Vol C Tables 4.2.6.8 and 6.1.1.4'
O O 0.0106 0.0060 'International Tables Vol C Tables 4.2.6.8 and 6.1.1.4'
Cl Cl 0.1484 0.1585 'International Tables Vol C Tables 4.2.6.8 and 6.1.1.4'
Zn Zn 0.2839 1.4301 'International Tables Vol C Tables 4.2.6.8 and 6.1.1.4'

loop_
_geom_angle_atom_site_label_1
_geom_angle_atom_site_label_2
_geom_angle_atom_site_label_3
_geom_angle
O1A Zn1A N51A 128.35(18)
O1A Zn1A N11A 132.23(18)
N51A Zn1A N11A 98.57(18)
O1A Zn1A N21A 98.14(17)
N51A Zn1A N21A 92.93(17)
N11A Zn1A N21A 86.47(17)
O1A Zn1A N61A 86.61(18)
N51A Zn1A N61A 84.93(17)
N11A Zn1A N61A 89.51(17)
N21A Zn1A N61A 175.12(18)
O1A Zn2A N31A 132.75(18)
O1A Zn2A N71A 131.89(18)
N31A Zn2A N71A 93.77(18)
O1A Zn2A N41A 97.26(17)
N31A Zn2A N41A 89.16(17)
N71A Zn2A N41A 94.46(17)
O1A Zn2A N81A 86.14(17)
N31A Zn2A N81A 87.54(17)
N71A Zn2A N81A 84.20(17)
N41A Zn2A N81A 176.34(17)
Zn2A O1A Zn1A 163.6(3)
N22A C1A N12A 109.7(4)
N22A C1A C14A 111.6(4)
N12A C1A C14A 111.0(4)
N22A C1A H1A 108.2
N12A C1A H1A 108.2
C14A C1A H1A 108.2
N32A C2A N42A 110.0(4)
N32A C2A C16A 110.4(4)
N42A C2A C16A 111.2(4)
N32A C2A H2A 108.4
N42A C2A H2A 108.4
C16A C2A H2A 108.4
N62A C3A N52A 110.9(4)
N62A C3A C24A 112.6(4)
N52A C3A C24A 110.6(4)
N62A C3A H3A 107.5
N52A C3A H3A 107.5
C24A C3A H3A 107.5
N82A C4A N72A 110.1(4)
N82A C4A C26A 112.9(5)
N72A C4A C26A 110.6(5)
N82A C4A H4A 107.7
N72A C4A H4A 107.7
C26A C4A H4A 107.7
C12A C11A N12A 107.4(5)
C12A C11A H11A 126.3
N12A C11A H11A 126.3
C11A C12A C13A 106.2(5)
C11A C12A H12A 126.9
C13A C12A H12A 126.9
N11A C13A C12A 110.7(5)
N11A C13A H13A 124.6
C12A C13A H13A 124.6
C15A C14A C19A 120.1(5)
C15A C14A C1A 118.9(5)
C19A C14A C1A 120.9(5)
C14A C15A C16A 120.6(5)
C14A C15A H15A 119.7
C16A C15A H15A 119.7
C17A C16A C15A 119.3(5)
C17A C16A C2A 121.3(5)
C15A C16A C2A 119.3(5)
C16A C17A C18A 119.8(5)
C16A C17A H17A 120.1
C18A C17A H17A 120.1
C19A C18A C17A 120.5(5)
C19A C18A H18A 119.8
C17A C18A H18A 119.8
C18A C19A C14A 119.6(5)
C18A C19A H19A 120.2
C14A C19A H19A 120.2
N22A C21A C22A 107.1(5)
N22A C21A H21A 126.5
C22A C21A H21A 126.5
C21A C22A C23A 105.5(5)
C21A C22A H22A 127.3
C23A C22A H22A 127.3
N21A C23A C22A 111.4(5)
N21A C23A H23A 124.3
C22A C23A H23A 124.3
C29A C24A C25A 120.2(5)
C29A C24A C3A 119.6(5)
C25A C24A C3A 120.2(5)
C24A C25A C26A 120.2(5)
C24A C25A H25A 119.9
C26A C25A H25A 119.9
C27A C26A C25A 119.1(5)
C27A C26A C4A 119.5(5)
C25A C26A C4A 121.4(5)
C28A C27A C26A 119.9(6)
C28A C27A H27A 120.1
C26A C27A H27A 120.1
C27A C28A C29A 120.5(6)
C27A C28A H28A 119.7
C29A C28A H28A 119.7
C24A C29A C28A 120.1(6)
C24A C29A H29A 120.0
C28A C29A H29A 120.0
N32A C31A C32A 106.9(5)
N32A C31A H31A 126.5
C32A C31A H31A 126.5
C31A C32A C33A 105.8(5)
C31A C32A H32A 127.1
C33A C32A H32A 127.1
N31A C33A C32A 111.0(5)
N31A C33A H33A 124.5
C32A C33A H33A 124.5
N42A C41A C42A 106.6(5)
N42A C41A H41A 126.7
C42A C41A H41A 126.7
C41A C42A C43A 105.6(5)
C41A C42A H42A 127.2
C43A C42A H42A 127.2
N41A C43A C42A 111.1(6)
N41A C43A H43A 124.5
C42A C43A H43A 124.5
N52A C51A C52A 107.4(5)
N52A C51A H51A 126.3
C52A C51A H51A 126.3
C51A C52A C53A 105.4(5)
C51A C52A H52A 127.3
C53A C52A H52A 127.3
N51A C53A C52A 111.2(5)
N51A C53A H53A 124.4
C52A C53A H53A 124.4
N62A C61A C62A 108.2(5)
N62A C61A H61A 125.9
C62A C61A H61A 125.9
C61A C62A C63A 105.4(5)
C61A C62A H62A 127.3
C63A C62A H62A 127.3
N61A C63A C62A 110.3(6)
N61A C63A H63A 124.9
C62A C63A H63A 124.9
C72A C71A N72A 107.2(5)
C72A C71A H71A 126.4
N72A C71A H71A 126.4
C71A C72A C73A 105.4(5)
C71A C72A H72A 127.3
C73A C72A H72A 127.3
N71A C73A C72A 111.0(5)
N71A C73A H73A 124.5
C72A C73A H73A 124.5
C82A C81A N82A 107.6(6)
C82A C81A H81A 126.2
N82A C81A H81A 126.2
C81A C82A C83A 105.6(6)
C81A C82A H82A 127.2
C83A C82A H82A 127.2
N81A C83A C82A 111.0(6)
N81A C83A H83A 124.5
C82A C83A H83A 124.5
C13A N11A N12A 105.0(5)
C13A N11A Zn1A 130.7(4)
N12A N11A Zn1A 122.5(3)
C11A N12A N11A 110.6(4)
C11A N12A C1A 129.8(5)
N11A N12A C1A 119.6(4)
C23A N21A N22A 105.2(4)
C23A N21A Zn1A 132.4(4)
N22A N21A Zn1A 121.6(3)
C21A N22A N21A 110.9(5)
C21A N22A C1A 129.1(5)
N21A N22A C1A 119.8(4)
C33A N31A N32A 104.7(4)
C33A N31A Zn2A 132.1(4)
N32A N31A Zn2A 121.7(3)
C31A N32A N31A 111.6(4)
C31A N32A C2A 128.5(5)
N31A N32A C2A 119.4(4)
C43A N41A N42A 105.2(4)
C43A N41A Zn2A 134.1(4)
N42A N41A Zn2A 120.4(3)
C41A N42A N41A 111.5(5)
C41A N42A C2A 126.9(5)
N41A N42A C2A 119.8(4)
C53A N51A N52A 104.5(4)
C53A N51A Zn1A 126.7(4)
N52A N51A Zn1A 123.8(3)
C51A N52A N51A 111.6(4)
C51A N52A C3A 127.7(5)
N51A N52A C3A 120.4(4)
C63A N61A N62A 105.2(4)
C63A N61A Zn1A 129.8(4)
N62A N61A Zn1A 124.6(3)
C61A N62A N61A 110.9(5)
C61A N62A C3A 128.5(5)
N61A N62A C3A 119.7(4)
C73A N71A N72A 105.3(4)
C73A N71A Zn2A 125.4(4)
N72A N71A Zn2A 125.5(3)
N71A N72A C71A 111.1(5)
N71A N72A C4A 119.9(4)
C71A N72A C4A 128.9(5)
C83A N81A N82A 104.4(5)
C83A N81A Zn2A 132.1(4)
N82A N81A Zn2A 123.0(4)
C81A N82A N81A 111.4(5)
C81A N82A C4A 128.7(5)
N81A N82A C4A 119.9(4)
O1B1 Zn1B O1B2 15.2(3)
O1B1 Zn1B N11B 131.0(3)
O1B2 Zn1B N11B 123.8(3)
O1B1 Zn1B N51B 130.9(3)
O1B2 Zn1B N51B 136.9(3)
N11B Zn1B N51B 97.82(18)
O1B1 Zn1B N21B 88.2(3)
O1B2 Zn1B N21B 101.3(3)
N11B Zn1B N21B 85.58(18)
N51B Zn1B N21B 91.84(18)
O1B1 Zn1B N61B 96.9(3)
O1B2 Zn1B N61B 83.7(3)
N11B Zn1B N61B 90.83(17)
N51B Zn1B N61B 85.08(18)
N21B Zn1B N61B 174.92(17)
O1B1 Zn2B O1B2 15.2(3)
O1B1 Zn2B N71B 130.2(3)
O1B2 Zn2B N71B 136.7(3)
O1B1 Zn2B N31B 134.2(3)
O1B2 Zn2B N31B 127.6(3)
N71B Zn2B N31B 94.92(18)
O1B1 Zn2B N41B 85.4(3)
O1B2 Zn2B N41B 98.6(3)
N71B Zn2B N41B 91.02(17)
N31B Zn2B N41B 86.43(18)
O1B1 Zn2B N81B 97.2(3)
O1B2 Zn2B N81B 84.0(3)
N71B Zn2B N81B 87.02(17)
N31B Zn2B N81B 92.06(18)
N41B Zn2B N81B 177.42(17)
O1B2 O1B1 Zn2B 85.5(16)
O1B2 O1B1 Zn1B 83.8(16)
Zn2B O1B1 Zn1B 169.2(6)
O1B1 O1B2 Zn1B 81.0(16)
O1B1 O1B2 Zn2B 79.4(16)
Zn1B O1B2 Zn2B 160.3(5)
N12B C1B N22B 110.0(4)
N12B C1B C14B 111.3(5)
N22B C1B C14B 112.1(4)
N12B C1B H1B 107.7
N22B C1B H1B 107.7
C14B C1B H1B 107.7
N32B C2B N42B 110.2(4)
N32B C2B C16B 110.5(5)
N42B C2B C16B 111.6(4)
N32B C2B H2B 108.2
N42B C2B H2B 108.2
C16B C2B H2B 108.2
N62B C3B N52B 109.1(4)
N62B C3B C24B 112.5(5)
N52B C3B C24B 111.1(4)
N62B C3B H3B 108.0
N52B C3B H3B 108.0
C24B C3B H3B 108.0
N72B C4B N82B 110.1(4)
N72B C4B C26B 110.5(4)
N82B C4B C26B 111.4(4)
N72B C4B H4B 108.2
N82B C4B H4B 108.2
C26B C4B H4B 108.2
N12B C11B C12B 107.9(5)
N12B C11B H11B 126.1
C12B C11B H11B 126.1
C11B C12B C13B 105.2(5)
C11B C12B H12B 127.4
C13B C12B H12B 127.4
N11B C13B C12B 111.1(5)
N11B C13B H13B 124.4
C12B C13B H13B 124.4
C19B C14B C15B 119.8(5)
C19B C14B C1B 120.4(5)
C15B C14B C1B 119.8(5)
C16B C15B C14B 120.1(5)
C16B C15B H15B 119.9
C14B C15B H15B 119.9
C15B C16B C17B 120.3(5)
C15B C16B C2B 120.3(5)
C17B C16B C2B 119.4(5)
C16B C17B C18B 119.5(5)
C16B C17B H17B 120.3
C18B C17B H17B 120.3
C17B C18B C19B 120.0(6)
C17B C18B H18B 120.0
C19B C18B H18B 120.0
C14B C19B C18B 120.2(6)
C14B C19B H19B 119.9
C18B C19B H19B 119.9
N22B C21B C22B 107.0(5)
N22B C21B H21B 126.5
C22B C21B H21B 126.5
C21B C22B C23B 105.7(6)
C21B C22B H22B 127.1
C23B C22B H22B 127.1
N21B C23B C22B 111.3(6)
N21B C23B H23B 124.4
C22B C23B H23B 124.4
C25B C24B C29B 119.8(5)
C25B C24B C3B 119.7(5)
C29B C24B C3B 120.4(5)
C24B C25B C26B 120.5(5)
C24B C25B H25B 119.8
C26B C25B H25B 119.8
C25B C26B C27B 119.5(5)
C25B C26B C4B 120.8(5)
C27B C26B C4B 119.7(5)
C28B C27B C26B 120.0(5)
C28B C27B H27B 120.0
C26B C27B H27B 120.0
C27B C28B C29B 120.7(5)
C27B C28B H28B 119.6
C29B C28B H28B 119.6
C28B C29B C24B 119.4(5)
C28B C29B H29B 120.3
C24B C29B H29B 120.3
N32B C31B C32B 107.4(5)
N32B C31B H31B 126.3
C32B C31B H31B 126.3
C31B C32B C33B 105.8(5)
C31B C32B H32B 127.1
C33B C32B H32B 127.1
N31B C33B C32B 110.7(5)
N31B C33B H33B 124.7
C32B C33B H33B 124.7
N42B C41B C42B 107.3(5)
N42B C41B H41B 126.3
C42B C41B H41B 126.3
C41B C42B C43B 105.5(6)
C41B C42B H42B 127.3
C43B C42B H42B 127.3
N41B C43B C42B 111.0(6)
N41B C43B H43B 124.5
C42B C43B H43B 124.5
N52B C51B C52B 107.1(5)
N52B C51B H51B 126.4
C52B C51B H51B 126.4
C51B C52B C53B 105.7(5)
C51B C52B H52B 127.2
C53B C52B H52B 127.2
N51B C53B C52B 111.1(5)
N51B C53B H53B 124.4
C52B C53B H53B 124.4
N62B C61B C62B 106.7(5)
N62B C61B H61B 126.6
C62B C61B H61B 126.6
C61B C62B C63B 105.4(5)
C61B C62B H62B 127.3
C63B C62B H62B 127.3
N61B C63B C62B 111.3(6)
N61B C63B H63B 124.4
C62B C63B H63B 124.4
N72B C71B C72B 107.2(5)
N72B C71B H71B 126.4
C72B C71B H71B 126.4
C71B C72B C73B 104.9(5)
C71B C72B H72B 127.6
C73B C72B H72B 127.6
N71B C73B C72B 111.8(5)
N71B C73B H73B 124.1
C72B C73B H73B 124.1
N82B C81B C82B 107.3(5)
N82B C81B H81B 126.3
C82B C81B H81B 126.3
C81B C82B C83B 105.4(6)
C81B C82B H82B 127.3
C83B C82B H82B 127.3
N81B C83B C82B 111.2(6)
N81B C83B H83B 124.4
C82B C83B H83B 124.4
C13B N11B N12B 104.9(4)
C13B N11B Zn1B 128.8(4)
N12B N11B Zn1B 124.1(3)
C11B N12B N11B 110.9(4)
C11B N12B C1B 128.8(5)
N11B N12B C1B 119.7(4)
C23B N21B N22B 105.0(5)
C23B N21B Zn1B 132.4(4)
N22B N21B Zn1B 122.5(4)
C21B N22B N21B 111.0(5)
C21B N22B C1B 127.9(5)
N21B N22B C1B 121.0(4)
C33B N31B N32B 105.5(5)
C33B N31B Zn2B 128.5(4)
N32B N31B Zn2B 123.3(3)
C31B N32B N31B 110.6(5)
C31B N32B C2B 128.8(5)
N31B N32B C2B 120.0(4)
C43B N41B N42B 105.5(5)
C43B N41B Zn2B 131.2(4)
N42B N41B Zn2B 123.0(4)
C41B N42B N41B 110.6(5)
C41B N42B C2B 128.4(5)
N41B N42B C2B 119.8(4)
C53B N51B N52B 104.8(5)
C53B N51B Zn1B 129.1(4)
N52B N51B Zn1B 123.3(3)
C51B N52B N51B 111.3(4)
C51B N52B C3B 128.9(5)
N51B N52B C3B 119.9(4)
C63B N61B N62B 105.1(5)
C63B N61B Zn1B 133.2(4)
N62B N61B Zn1B 121.2(4)
C61B N62B N61B 111.5(5)
C61B N62B C3B 128.2(5)
N61B N62B C3B 120.3(4)
C73B N71B N72B 104.6(4)
C73B N71B Zn2B 130.6(4)
N72B N71B Zn2B 123.4(3)
C71B N72B N71B 111.5(5)
C71B N72B C4B 128.2(5)
N71B N72B C4B 119.2(4)
C83B N81B N82B 105.0(5)
C83B N81B Zn2B 133.8(4)
N82B N81B Zn2B 121.1(3)
C81B N82B N81B 111.1(5)
C81B N82B C4B 128.1(5)
N81B N82B C4B 120.0(4)
O14 Cl1 O12 109.7(3)
O14 Cl1 O13 109.4(3)
O12 Cl1 O13 110.3(3)
O14 Cl1 O11 109.8(3)
O12 Cl1 O11 108.9(2)
O13 Cl1 O11 108.7(3)
O24 Cl2 O21 109.8(3)
O24 Cl2 O22 110.9(3)
O21 Cl2 O22 109.3(2)
O24 Cl2 O23 109.9(3)
O21 Cl2 O23 107.9(3)
O22 Cl2 O23 109.0(3)
O32 Cl3 O31 109.2(4)
O32 Cl3 O33 110.3(4)
O31 Cl3 O33 109.7(3)
O32 Cl3 O34 109.7(4)
O31 Cl3 O34 109.5(3)
O33 Cl3 O34 108.4(3)
O44 Cl4 O42 111.8(4)
O44 Cl4 O43 109.1(5)
O42 Cl4 O43 108.1(4)
O44 Cl4 O41 109.7(4)
O42 Cl4 O41 111.2(4)
O43 Cl4 O41 106.8(4)
O53A Cl5A O52A 110.7(4)
O53A Cl5A O51A 109.0(5)
O52A Cl5A O51A 108.0(5)
O53A Cl5A O54A 108.1(5)
O52A Cl5A O54A 111.0(4)
O51A Cl5A O54A 110.1(5)
O54B Cl5B O52B 103.3(15)
O54B Cl5B O53B 110.7(16)
O52B Cl5B O53B 109.7(16)
O54B Cl5B O51B 106.3(16)
O52B Cl5B O51B 112.7(16)
O53B Cl5B O51B 113.6(15)
O64A Cl6A O63A 111.0(10)
O64A Cl6A O62A 107.7(9)
O63A Cl6A O62A 106.4(9)
O64A Cl6A O61A 110.3(10)
O63A Cl6A O61A 112.1(10)
O62A Cl6A O61A 109.1(9)
O64B Cl6B O62B 103.0(11)
O64B Cl6B O63B 107.9(12)
O62B Cl6B O63B 112.3(12)
O64B Cl6B O61B 112.6(12)
O62B Cl6B O61B 111.9(13)
O63B Cl6B O61B 109.0(12)
O64C Cl6C O62C 102.2(14)
O64C Cl6C O63C 110.1(16)
O62C Cl6C O63C 108.1(15)
O64C Cl6C O61C 107.6(16)
O62C Cl6C O61C 115.7(16)
O63C Cl6C O61C 112.6(15)
N91 C91 C92 178.5(7)
C91 C92 H92A 109.5
C91 C92 H92B 109.5
H92A C92 H92B 109.5
C91 C92 H92C 109.5
H92A C92 H92C 109.5
H92B C92 H92C 109.5
N92 C93 C94 177.5(8)
C93 C94 H94A 109.5
C93 C94 H94B 109.5
H94A C94 H94B 109.5
C93 C94 H94C 109.5
H94A C94 H94C 109.5
H94B C94 H94C 109.5

loop_
_geom_bond_atom_site_label_1
_geom_bond_atom_site_label_2
_geom_bond_distance
Zn1A O1A 1.961(4)
Zn1A N51A 2.085(4)
Zn1A N11A 2.101(5)
Zn1A N21A 2.137(4)
Zn1A N61A 2.198(4)
Zn2A O1A 1.934(4)
Zn2A N31A 2.082(5)
Zn2A N71A 2.087(4)
Zn2A N41A 2.121(4)
Zn2A N81A 2.241(5)
C1A N22A 1.448(7)
C1A N12A 1.449(7)
C1A C14A 1.532(7)
C1A H1A 1.0000
C2A N32A 1.446(7)
C2A N42A 1.460(7)
C2A C16A 1.523(7)
C2A H2A 1.0000
C3A N62A 1.449(7)
C3A N52A 1.458(7)
C3A C24A 1.527(8)
C3A H3A 1.0000
C4A N82A 1.454(7)
C4A N72A 1.459(7)
C4A C26A 1.508(8)
C4A H4A 1.0000
C11A C12A 1.343(8)
C11A N12A 1.348(7)
C11A H11A 0.9500
C12A C13A 1.384(8)
C12A H12A 0.9500
C13A N11A 1.327(7)
C13A H13A 0.9500
C14A C15A 1.371(7)
C14A C19A 1.386(7)
C15A C16A 1.391(7)
C15A H15A 0.9500
C16A C17A 1.381(7)
C17A C18A 1.392(8)
C17A H17A 0.9500
C18A C19A 1.376(8)
C18A H18A 0.9500
C19A H19A 0.9500
C21A N22A 1.359(7)
C21A C22A 1.368(9)
C21A H21A 0.9500
C22A C23A 1.392(8)
C22A H22A 0.9500
C23A N21A 1.329(7)
C23A H23A 0.9500
C24A C29A 1.369(8)
C24A C25A 1.381(8)
C25A C26A 1.395(8)
C25A H25A 0.9500
C26A C27A 1.395(8)
C27A C28A 1.372(9)
C27A H27A 0.9500
C28A C29A 1.383(9)
C28A H28A 0.9500
C29A H29A 0.9500
C31A N32A 1.339(7)
C31A C32A 1.365(8)
C31A H31A 0.9500
C32A C33A 1.383(8)
C32A H32A 0.9500
C33A N31A 1.332(7)
C33A H33A 0.9500
C41A N42A 1.342(7)
C41A C42A 1.380(8)
C41A H41A 0.9500
C42A C43A 1.382(8)
C42A H42A 0.9500
C43A N41A 1.329(7)
C43A H43A 0.9500
C51A N52A 1.334(7)
C51A C52A 1.370(8)
C51A H51A 0.9500
C52A C53A 1.383(8)
C52A H52A 0.9500
C53A N51A 1.338(7)
C53A H53A 0.9500
C61A N62A 1.335(7)
C61A C62A 1.342(8)
C61A H61A 0.9500
C62A C63A 1.403(8)
C62A H62A 0.9500
C63A N61A 1.326(7)
C63A H63A 0.9500
C71A C72A 1.356(9)
C71A N72A 1.359(7)
C71A H71A 0.9500
C72A C73A 1.399(8)
C72A H72A 0.9500
C73A N71A 1.327(7)
C73A H73A 0.9500
C81A C82A 1.347(10)
C81A N82A 1.350(7)
C81A H81A 0.9500
C82A C83A 1.403(9)
C82A H82A 0.9500
C83A N81A 1.335(7)
C83A H83A 0.9500
N11A N12A 1.364(6)
N21A N22A 1.365(6)
N31A N32A 1.361(6)
N41A N42A 1.360(6)
N51A N52A 1.364(6)
N61A N62A 1.361(6)
N71A N72A 1.351(6)
N81A N82A 1.365(6)
Zn1B O1B1 1.953(9)
Zn1B O1B2 1.966(8)
Zn1B N11B 2.088(4)
Zn1B N51B 2.097(5)
Zn1B N21B 2.170(5)
Zn1B N61B 2.216(5)
Zn2B O1B1 1.953(9)
Zn2B O1B2 1.981(8)
Zn2B N71B 2.084(4)
Zn2B N31B 2.109(5)
Zn2B N41B 2.167(5)
Zn2B N81B 2.189(5)
O1B1 O1B2 0.520(11)
C1B N12B 1.445(7)
C1B N22B 1.458(7)
C1B C14B 1.523(8)
C1B H1B 1.0000
C2B N32B 1.447(7)
C2B N42B 1.448(7)
C2B C16B 1.532(8)
C2B H2B 1.0000
C3B N62B 1.451(7)
C3B N52B 1.458(7)
C3B C24B 1.513(7)
C3B H3B 1.0000
C4B N72B 1.451(7)
C4B N82B 1.461(7)
C4B C26B 1.522(8)
C4B H4B 1.0000
C11B N12B 1.350(7)
C11B C12B 1.352(8)
C11B H11B 0.9500
C12B C13B 1.400(8)
C12B H12B 0.9500
C13B N11B 1.329(7)
C13B H13B 0.9500
C14B C19B 1.377(8)
C14B C15B 1.383(8)
C15B C16B 1.381(8)
C15B H15B 0.9500
C16B C17B 1.384(8)
C17B C18B 1.385(8)
C17B H17B 0.9500
C18B C19B 1.386(8)
C18B H18B 0.9500
C19B H19B 0.9500
C21B N22B 1.354(7)
C21B C22B 1.355(9)
C21B H21B 0.9500
C22B C23B 1.384(8)
C22B H22B 0.9500
C23B N21B 1.324(7)
C23B H23B 0.9500
C24B C25B 1.385(7)
C24B C29B 1.392(8)
C25B C26B 1.387(7)
C25B H25B 0.9500
C26B C27B 1.393(8)
C27B C28B 1.375(8)
C27B H27B 0.9500
C28B C29B 1.390(8)
C28B H28B 0.9500
C29B H29B 0.9500
C31B N32B 1.343(7)
C31B C32B 1.361(8)
C31B H31B 0.9500
C32B C33B 1.387(9)
C32B H32B 0.9500
C33B N31B 1.326(7)
C33B H33B 0.9500
C41B N42B 1.344(7)
C41B C42B 1.369(9)
C41B H41B 0.9500
C42B C43B 1.390(8)
C42B H42B 0.9500
C43B N41B 1.319(7)
C43B H43B 0.9500
C51B N52B 1.352(7)
C51B C52B 1.367(8)
C51B H51B 0.9500
C52B C53B 1.390(8)
C52B H52B 0.9500
C53B N51B 1.337(7)
C53B H53B 0.9500
C61B N62B 1.348(7)
C61B C62B 1.369(9)
C61B H61B 0.9500
C62B C63B 1.389(9)
C62B H62B 0.9500
C63B N61B 1.324(7)
C63B H63B 0.9500
C71B N72B 1.353(7)
C71B C72B 1.371(9)
C71B H71B 0.9500
C72B C73B 1.390(8)
C72B H72B 0.9500
C73B N71B 1.333(7)
C73B H73B 0.9500
C81B N82B 1.344(7)
C81B C82B 1.362(9)
C81B H81B 0.9500
C82B C83B 1.389(9)
C82B H82B 0.9500
C83B N81B 1.325(7)
C83B H83B 0.9500
N11B N12B 1.362(6)
N21B N22B 1.356(6)
N31B N32B 1.364(6)
N41B N42B 1.370(6)
N51B N52B 1.364(6)
N61B N62B 1.355(6)
N71B N72B 1.355(6)
N81B N82B 1.361(6)
Cl1 O14 1.425(4)
Cl1 O12 1.430(4)
Cl1 O13 1.432(4)
Cl1 O11 1.439(4)
Cl2 O24 1.420(4)
Cl2 O21 1.439(4)
Cl2 O22 1.442(4)
Cl2 O23 1.443(4)
Cl3 O32 1.409(6)
Cl3 O31 1.414(5)
Cl3 O33 1.425(5)
Cl3 O34 1.427(5)
Cl4 O44 1.395(6)
Cl4 O42 1.404(5)
Cl4 O43 1.409(6)
Cl4 O41 1.421(5)
Cl5A O53A 1.424(6)
Cl5A O52A 1.427(6)
Cl5A O51A 1.439(7)
Cl5A O54A 1.443(7)
Cl5B O54B 1.400(14)
Cl5B O52B 1.428(14)
Cl5B O53B 1.438(14)
Cl5B O51B 1.451(13)
Cl6A O64A 1.416(12)
Cl6A O63A 1.433(12)
Cl6A O62A 1.438(11)
Cl6A O61A 1.458(10)
Cl6B O64B 1.412(12)
Cl6B O62B 1.417(13)
Cl6B O63B 1.442(12)
Cl6B O61B 1.463(12)
Cl6C O64C 1.413(14)
Cl6C O62C 1.434(14)
Cl6C O63C 1.440(14)
Cl6C O61C 1.454(13)
C91 N91 1.130(8)
C91 C92 1.451(9)
C92 H92A 0.9800
C92 H92B 0.9800
C92 H92C 0.9800
C93 N92 1.129(8)
C93 C94 1.439(10)
C94 H94A 0.9800
C94 H94B 0.9800
C94 H94C 0.9800

loop_
_geom_torsion_atom_site_label_1
_geom_torsion_atom_site_label_2
_geom_torsion_atom_site_label_3
_geom_torsion_atom_site_label_4
_geom_torsion
N31A Zn2A O1A Zn1A 110.3(8)
N71A Zn2A O1A Zn1A -88.0(8)
N41A Zn2A O1A Zn1A 14.7(9)
N81A Zn2A O1A Zn1A -166.7(8)
N51A Zn1A O1A Zn2A 85.1(8)
N11A Zn1A O1A Zn2A -107.9(8)
N21A Zn1A O1A Zn2A -15.2(9)
N61A Zn1A O1A Zn2A 165.9(8)
N12A C11A C12A C13A 0.4(7)
C11A C12A C13A N11A -0.1(7)
N22A C1A C14A C15A 32.9(7)
N12A C1A C14A C15A 155.6(5)
N22A C1A C14A C19A -146.1(5)
N12A C1A C14A C19A -23.4(7)
C19A C14A C15A C16A 1.2(8)
C1A C14A C15A C16A -177.9(5)
C14A C15A C16A C17A -2.3(8)
C14A C15A C16A C2A 176.3(5)
N32A C2A C16A C17A 24.4(7)
N42A C2A C16A C17A 146.8(5)
N32A C2A C16A C15A -154.1(5)
N42A C2A C16A C15A -31.7(6)
C15A C16A C17A C18A 1.7(8)
C2A C16A C17A C18A -176.9(5)
C16A C17A C18A C19A 0.0(8)
C17A C18A C19A C14A -1.2(8)
C15A C14A C19A C18A 0.6(8)
C1A C14A C19A C18A 179.6(5)
N22A C21A C22A C23A -0.3(6)
C21A C22A C23A N21A -0.3(7)
N62A C3A C24A C29A -159.1(5)
N52A C3A C24A C29A -34.4(7)
N62A C3A C24A C25A 20.4(7)
N52A C3A C24A C25A 145.1(5)
C29A C24A C25A C26A 2.0(8)
C3A C24A C25A C26A -177.5(5)
C24A C25A C26A C27A -2.9(8)
C24A C25A C26A C4A 178.8(5)
N82A C4A C26A C27A 160.3(5)
N72A C4A C26A C27A 36.4(7)
N82A C4A C26A C25A -21.4(7)
N72A C4A C26A C25A -145.3(5)
C25A C26A C27A C28A 1.5(9)
C4A C26A C27A C28A 179.9(6)
C26A C27A C28A C29A 0.6(10)
C25A C24A C29A C28A 0.2(9)
C3A C24A C29A C28A 179.7(6)
C27A C28A C29A C24A -1.5(10)
N32A C31A C32A C33A -0.6(7)
C31A C32A C33A N31A -0.3(7)
N42A C41A C42A C43A 0.5(6)
C41A C42A C43A N41A 1.0(7)
N52A C51A C52A C53A -0.3(6)
C51A C52A C53A N51A 1.1(7)
N62A C61A C62A C63A 0.6(7)
C61A C62A C63A N61A -1.3(7)
N72A C71A C72A C73A -0.9(7)
C71A C72A C73A N71A 0.2(7)
N82A C81A C82A C83A -1.3(7)
C81A C82A C83A N81A 1.2(8)
C12A C13A N11A N12A -0.2(6)
C12A C13A N11A Zn1A -164.7(4)
O1A Zn1A N11A C13A -124.3(5)
N51A Zn1A N11A C13A 45.5(5)
N21A Zn1A N11A C13A 137.9(5)
N61A Zn1A N11A C13A -39.3(5)
O1A Zn1A N11A N12A 73.5(5)
N51A Zn1A N11A N12A -116.7(4)
N21A Zn1A N11A N12A -24.3(4)
N61A Zn1A N11A N12A 158.5(4)
C12A C11A N12A N11A -0.5(6)
C12A C11A N12A C1A -178.5(5)
C13A N11A N12A C11A 0.4(6)
Zn1A N11A N12A C11A 166.5(4)
C13A N11A N12A C1A 178.6(5)
Zn1A N11A N12A C1A -15.3(7)
N22A C1A N12A C11A -116.0(6)
C14A C1A N12A C11A 120.3(6)
N22A C1A N12A N11A 66.2(6)
C14A C1A N12A N11A -57.6(6)
C22A C23A N21A N22A 0.7(6)
C22A C23A N21A Zn1A 170.5(4)
O1A Zn1A N21A C23A 84.8(5)
N51A Zn1A N21A C23A -44.6(5)
N11A Zn1A N21A C23A -143.0(5)
O1A Zn1A N21A N22A -106.7(4)
N51A Zn1A N21A N22A 123.9(4)
N11A Zn1A N21A N22A 25.4(4)
C22A C21A N22A N21A 0.7(6)
C22A C21A N22A C1A 175.2(5)
C23A N21A N22A C21A -0.9(6)
Zn1A N21A N22A C21A -172.1(3)
C23A N21A N22A C1A -175.9(5)
Zn1A N21A N22A C1A 12.9(6)
N12A C1A N22A C21A 121.5(6)
C14A C1A N22A C21A -115.1(6)
N12A C1A N22A N21A -64.5(6)
C14A C1A N22A N21A 59.0(6)
C32A C33A N31A N32A 1.0(6)
C32A C33A N31A Zn2A 166.8(4)
O1A Zn2A N31A C33A 117.5(5)
N71A Zn2A N31A C33A -49.0(5)
N41A Zn2A N31A C33A -143.4(5)
N81A Zn2A N31A C33A 35.0(5)
O1A Zn2A N31A N32A -78.8(4)
N71A Zn2A N31A N32A 114.7(4)
N41A Zn2A N31A N32A 20.3(4)
N81A Zn2A N31A N32A -161.2(4)
C32A C31A N32A N31A 1.3(7)
C32A C31A N32A C2A 173.1(5)
C33A N31A N32A C31A -1.4(6)
Zn2A N31A N32A C31A -169.0(4)
C33A N31A N32A C2A -174.1(5)
Zn2A N31A N32A C2A 18.4(6)
N42A C2A N32A C31A 121.6(6)
C16A C2A N32A C31A -115.4(6)
N42A C2A N32A N31A -67.2(6)
C16A C2A N32A N31A 55.9(6)
C42A C43A N41A N42A -2.0(6)
C42A C43A N41A Zn2A -175.7(4)
O1A Zn2A N41A C43A -74.6(5)
N31A Zn2A N41A C43A 152.4(5)
N71A Zn2A N41A C43A 58.7(5)
O1A Zn2A N41A N42A 112.5(4)
N31A Zn2A N41A N42A -20.5(4)
N71A Zn2A N41A N42A -114.3(4)
C42A C41A N42A N41A -1.8(6)
C42A C41A N42A C2A -165.9(5)
C43A N41A N42A C41A 2.4(6)
Zn2A N41A N42A C41A 177.1(3)
C43A N41A N42A C2A 167.8(4)
Zn2A N41A N42A C2A -17.5(6)
N32A C2A N42A C41A -130.4(5)
C16A C2A N42A C41A 107.0(6)
N32A C2A N42A N41A 66.6(6)
C16A C2A N42A N41A -56.0(6)
C52A C53A N51A N52A -1.5(6)
C52A C53A N51A Zn1A -156.8(4)
O1A Zn1A N51A C53A -141.9(4)
N11A Zn1A N51A C53A 47.8(5)
N21A Zn1A N51A C53A -39.1(5)
N61A Zn1A N51A C53A 136.5(5)
O1A Zn1A N51A N52A 67.2(5)
N11A Zn1A N51A N52A -103.2(4)
N21A Zn1A N51A N52A 170.0(4)
N61A Zn1A N51A N52A -14.4(4)
C52A C51A N52A N51A -0.6(6)
C52A C51A N52A C3A -174.6(5)
C53A N51A N52A C51A 1.3(6)
Zn1A N51A N52A C51A 157.6(4)
C53A N51A N52A C3A 175.8(5)
Zn1A N51A N52A C3A -27.9(6)
N62A C3A N52A C51A -117.0(6)
C24A C3A N52A C51A 117.3(6)
N62A C3A N52A N51A 69.5(6)
C24A C3A N52A N51A -56.2(6)
C62A C63A N61A N62A 1.5(6)
C62A C63A N61A Zn1A -171.1(4)
O1A Zn1A N61A C63A 70.0(5)
N51A Zn1A N61A C63A -161.0(5)
N11A Zn1A N61A C63A -62.3(5)
O1A Zn1A N61A N62A -101.2(4)
N51A Zn1A N61A N62A 27.7(4)
N11A Zn1A N61A N62A 126.4(4)
C62A C61A N62A N61A 0.3(7)
C62A C61A N62A C3A 169.6(5)
C63A N61A N62A C61A -1.2(6)
Zn1A N61A N62A C61A 171.9(4)
C63A N61A N62A C3A -171.5(5)
Zn1A N61A N62A C3A 1.6(6)
N52A C3A N62A C61A 139.0(5)
C24A C3A N62A C61A -96.4(6)
N52A C3A N62A N61A -52.6(6)
C24A C3A N62A N61A 72.0(6)
C72A C73A N71A N72A 0.6(6)
C72A C73A N71A Zn2A 159.7(4)
O1A Zn2A N71A C73A 143.2(4)
N31A Zn2A N71A C73A -50.1(5)
N41A Zn2A N71A C73A 39.3(5)
N81A Zn2A N71A C73A -137.3(5)
O1A Zn2A N71A N72A -61.8(5)
N31A Zn2A N71A N72A 104.9(4)
N41A Zn2A N71A N72A -165.7(4)
N81A Zn2A N71A N72A 17.7(4)
C73A N71A N72A C71A -1.2(6)
Zn2A N71A N72A C71A -160.3(4)
C73A N71A N72A C4A -177.7(5)
Zn2A N71A N72A C4A 23.3(7)
C72A C71A N72A N71A 1.4(7)
C72A C71A N72A C4A 177.4(6)
N82A C4A N72A N71A -68.9(6)
C26A C4A N72A N71A 56.6(7)
N82A C4A N72A C71A 115.3(6)
C26A C4A N72A C71A -119.2(6)
C82A C83A N81A N82A -0.5(7)
C82A C83A N81A Zn2A -172.3(4)
O1A Zn2A N81A C83A -82.1(5)
N31A Zn2A N81A C83A 51.1(5)
N71A Zn2A N81A C83A 145.1(5)
O1A Zn2A N81A N82A 107.4(4)
N31A Zn2A N81A N82A -119.5(4)
N71A Zn2A N81A N82A -25.4(4)
C82A C81A N82A N81A 1.1(7)
C82A C81A N82A C4A -178.9(6)
C83A N81A N82A C81A -0.4(6)
Zn2A N81A N82A C81A 172.4(4)
C83A N81A N82A C4A 179.6(5)
Zn2A N81A N82A C4A -7.6(6)
N72A C4A N82A C81A -121.9(6)
C26A C4A N82A C81A 113.9(6)
N72A C4A N82A N81A 58.1(6)
C26A C4A N82A N81A -66.1(6)
N71B Zn2B O1B1 O1B2 121.8(15)
N31B Zn2B O1B1 O1B2 -70.3(17)
N41B Zn2B O1B1 O1B2 -150.8(16)
N81B Zn2B O1B1 O1B2 29.7(16)
O1B2 Zn2B O1B1 Zn1B -5.6(16)
N11B Zn1B O1B1 O1B2 67.1(17)
N51B Zn1B O1B1 O1B2 -119.5(15)
N21B Zn1B O1B1 O1B2 149.6(16)
N61B Zn1B O1B1 O1B2 -30.1(16)
O1B2 Zn1B O1B1 Zn2B 5.6(16)
Zn2B O1B1 O1B2 Zn1B -179.0(3)
Zn1B O1B1 O1B2 Zn2B 179.0(3)
N11B Zn1B O1B2 O1B1 -123.3(15)
N51B Zn1B O1B2 O1B1 74.1(17)
N21B Zn1B O1B2 O1B1 -31.0(16)
N61B Zn1B O1B2 O1B1 150.0(16)
O1B1 Zn1B O1B2 Zn2B -3.1(9)
N11B Zn1B O1B2 Zn2B -126.3(13)
N51B Zn1B O1B2 Zn2B 71.1(14)
N21B Zn1B O1B2 Zn2B -34.1(14)
N61B Zn1B O1B2 Zn2B 146.9(14)
N71B Zn2B O1B2 O1B1 -71.3(17)
N31B Zn2B O1B2 O1B1 121.6(15)
N41B Zn2B O1B2 O1B1 29.5(16)
N81B Zn2B O1B2 O1B1 -150.4(16)
O1B1 Zn2B O1B2 Zn1B 3.1(9)
N71B Zn2B O1B2 Zn1B -68.2(15)
N31B Zn2B O1B2 Zn1B 124.7(12)
N41B Zn2B O1B2 Zn1B 32.6(14)
N81B Zn2B O1B2 Zn1B -147.3(14)
N12B C11B C12B C13B 0.3(7)
C11B C12B C13B N11B 0.7(7)
N12B C1B C14B C19B -30.3(7)
N22B C1B C14B C19B -154.0(5)
N12B C1B C14B C15B 150.1(5)
N22B C1B C14B C15B 26.4(7)
C19B C14B C15B C16B 1.0(8)
C1B C14B C15B C16B -179.4(5)
C14B C15B C16B C17B -1.9(8)
C14B C15B C16B C2B 177.0(5)
N32B C2B C16B C15B -148.5(5)
N42B C2B C16B C15B -25.6(7)
N32B C2B C16B C17B 30.4(7)
N42B C2B C16B C17B 153.3(5)
C15B C16B C17B C18B 2.0(8)
C2B C16B C17B C18B -176.9(5)
C16B C17B C18B C19B -1.2(9)
C15B C14B C19B C18B -0.2(8)
C1B C14B C19B C18B -179.8(5)
C17B C18B C19B C14B 0.3(9)
N22B C21B C22B C23B 0.5(7)
C21B C22B C23B N21B -0.2(7)
N62B C3B C24B C25B 31.2(7)
N52B C3B C24B C25B 153.9(5)
N62B C3B C24B C29B -150.4(5)
N52B C3B C24B C29B -27.7(7)
C29B C24B C25B C26B 2.0(8)
C3B C24B C25B C26B -179.6(5)
C24B C25B C26B C27B -2.2(8)
C24B C25B C26B C4B 176.9(5)
N72B C4B C26B C25B -151.4(5)
N82B C4B C26B C25B -28.7(7)
N72B C4B C26B C27B 27.8(7)
N82B C4B C26B C27B 150.5(5)
C25B C26B C27B C28B 1.6(8)
C4B C26B C27B C28B -177.6(5)
C26B C27B C28B C29B -0.7(8)
C27B C28B C29B C24B 0.5(8)
C25B C24B C29B C28B -1.1(8)
C3B C24B C29B C28B -179.5(5)
N32B C31B C32B C33B -0.7(7)
C31B C32B C33B N31B -0.5(7)
N42B C41B C42B C43B 0.4(7)
C41B C42B C43B N41B 1.3(7)
N52B C51B C52B C53B -0.5(7)
C51B C52B C53B N51B 0.1(7)
N62B C61B C62B C63B 0.3(6)
C61B C62B C63B N61B -0.7(7)
N72B C71B C72B C73B -0.3(7)
C71B C72B C73B N71B -0.2(7)
N82B C81B C82B C83B 0.0(7)
C81B C82B C83B N81B 0.0(7)
C12B C13B N11B N12B -1.4(7)
C12B C13B N11B Zn1B -164.8(4)
O1B1 Zn1B N11B C13B -135.3(6)
O1B2 Zn1B N11B C13B -118.4(6)
N51B Zn1B N11B C13B 49.7(5)
N21B Zn1B N11B C13B 141.0(5)
N61B Zn1B N11B C13B -35.4(5)
O1B1 Zn1B N11B N12B 64.3(6)
O1B2 Zn1B N11B N12B 81.2(5)
N51B Zn1B N11B N12B -110.7(4)
N21B Zn1B N11B N12B -19.5(4)
N61B Zn1B N11B N12B 164.1(4)
C12B C11B N12B N11B -1.2(7)
C12B C11B N12B C1B -172.9(5)
C13B N11B N12B C11B 1.6(6)
Zn1B N11B N12B C11B 166.0(4)
C13B N11B N12B C1B 174.1(5)
Zn1B N11B N12B C1B -21.5(7)
N22B C1B N12B C11B -122.0(6)
C14B C1B N12B C11B 113.1(6)
N22B C1B N12B N11B 67.0(6)
C14B C1B N12B N11B -57.9(6)
C22B C23B N21B N22B -0.2(7)
C22B C23B N21B Zn1B 175.6(4)
O1B1 Zn1B N21B C23B 80.0(6)
O1B2 Zn1B N21B C23B 87.8(6)
N11B Zn1B N21B C23B -148.6(5)
N51B Zn1B N21B C23B -50.9(5)
O1B1 Zn1B N21B N22B -104.9(5)
O1B2 Zn1B N21B N22B -97.1(5)
N11B Zn1B N21B N22B 26.5(4)
N51B Zn1B N21B N22B 124.2(4)
C22B C21B N22B N21B -0.6(7)
C22B C21B N22B C1B 176.4(5)
C23B N21B N22B C21B 0.5(6)
Zn1B N21B N22B C21B -175.8(4)
C23B N21B N22B C1B -176.8(5)
Zn1B N21B N22B C1B 6.9(6)
N12B C1B N22B C21B 125.1(6)
C14B C1B N22B C21B -110.5(6)
N12B C1B N22B N21B -58.1(6)
C14B C1B N22B N21B 66.4(6)
C32B C33B N31B N32B 1.5(6)
C32B C33B N31B Zn2B 163.0(4)
O1B1 Zn2B N31B C33B 137.7(6)
O1B2 Zn2B N31B C33B 119.6(6)
N71B Zn2B N31B C33B -51.5(5)
N41B Zn2B N31B C33B -142.3(5)
N81B Zn2B N31B C33B 35.6(5)
O1B1 Zn2B N31B N32B -63.8(6)
O1B2 Zn2B N31B N32B -81.9(5)
N71B Zn2B N31B N32B 107.0(4)
N41B Zn2B N31B N32B 16.3(4)
N81B Zn2B N31B N32B -165.8(4)
C32B C31B N32B N31B 1.7(7)
C32B C31B N32B C2B 173.1(5)
C33B N31B N32B C31B -2.0(6)
Zn2B N31B N32B C31B -164.7(4)
C33B N31B N32B C2B -174.2(5)
Zn2B N31B N32B C2B 23.0(6)
N42B C2B N32B C31B 120.9(6)
C16B C2B N32B C31B -115.4(6)
N42B C2B N32B N31B -68.4(6)
C16B C2B N32B N31B 55.3(6)
C42B C43B N41B N42B -2.5(6)
C42B C43B N41B Zn2B -176.6(4)
O1B1 Zn2B N41B C43B -72.7(6)
O1B2 Zn2B N41B C43B -80.1(6)
N71B Zn2B N41B C43B 57.6(5)
N31B Zn2B N41B C43B 152.4(5)
O1B1 Zn2B N41B N42B 114.2(5)
O1B2 Zn2B N41B N42B 106.8(4)
N71B Zn2B N41B N42B -115.6(4)
N31B Zn2B N41B N42B -20.7(4)
C42B C41B N42B N41B -2.0(6)
C42B C41B N42B C2B -169.4(5)
C43B N41B N42B C41B 2.8(6)
Zn2B N41B N42B C41B 177.5(4)
C43B N41B N42B C2B 171.5(5)
Zn2B N41B N42B C2B -13.9(6)
N32B C2B N42B C41B -131.3(6)
C16B C2B N42B C41B 105.6(6)
N32B C2B N42B N41B 62.3(6)
C16B C2B N42B N41B -60.8(6)
C52B C53B N51B N52B 0.3(6)
C52B C53B N51B Zn1B -161.1(4)
O1B1 Zn1B N51B C53B -130.2(6)
O1B2 Zn1B N51B C53B -149.8(6)
N11B Zn1B N51B C53B 44.7(5)
N21B Zn1B N51B C53B -41.0(5)
N61B Zn1B N51B C53B 134.9(5)
O1B1 Zn1B N51B N52B 71.4(6)
O1B2 Zn1B N51B N52B 51.8(6)
N11B Zn1B N51B N52B -113.6(4)
N21B Zn1B N51B N52B 160.6(4)
N61B Zn1B N51B N52B -23.5(4)
C52B C51B N52B N51B 0.7(6)
C52B C51B N52B C3B -179.6(5)
C53B N51B N52B C51B -0.6(6)
Zn1B N51B N52B C51B 162.2(4)
C53B N51B N52B C3B 179.6(5)
Zn1B N51B N52B C3B -17.5(6)
N62B C3B N52B C51B -111.4(6)
C24B C3B N52B C51B 124.0(6)
N62B C3B N52B N51B 68.3(6)
C24B C3B N52B N51B -56.3(6)
C62B C63B N61B N62B 0.9(6)
C62B C63B N61B Zn1B 172.4(4)
O1B1 Zn1B N61B C63B 86.3(6)
O1B2 Zn1B N61B C63B 78.7(6)
N11B Zn1B N61B C63B -45.2(5)
N51B Zn1B N61B C63B -143.0(5)
O1B1 Zn1B N61B N62B -103.3(5)
O1B2 Zn1B N61B N62B -110.9(4)
N11B Zn1B N61B N62B 125.2(4)
N51B Zn1B N61B N62B 27.4(4)
C62B C61B N62B N61B 0.3(6)
C62B C61B N62B C3B 176.5(5)
C63B N61B N62B C61B -0.7(6)
Zn1B N61B N62B C61B -173.5(3)
C63B N61B N62B C3B -177.3(5)
Zn1B N61B N62B C3B 10.0(6)
N52B C3B N62B C61B 121.4(5)
C24B C3B N62B C61B -114.8(6)
N52B C3B N62B N61B -62.6(6)
C24B C3B N62B N61B 61.2(6)
C72B C73B N71B N72B 0.6(7)
C72B C73B N71B Zn2B 167.2(4)
O1B1 Zn2B N71B C73B 117.0(6)
O1B2 Zn2B N71B C73B 135.9(6)
N31B Zn2B N71B C73B -54.3(5)
N41B Zn2B N71B C73B 32.2(5)
N81B Zn2B N71B C73B -146.2(5)
O1B1 Zn2B N71B N72B -78.6(6)
O1B2 Zn2B N71B N72B -59.7(6)
N31B Zn2B N71B N72B 110.1(4)
N41B Zn2B N71B N72B -163.4(4)
N81B Zn2B N71B N72B 18.3(4)
C72B C71B N72B N71B 0.6(7)
C72B C71B N72B C4B 168.4(5)
C73B N71B N72B C71B -0.7(6)
Zn2B N71B N72B C71B -168.6(4)
C73B N71B N72B C4B -169.7(5)
Zn2B N71B N72B C4B 22.4(7)
N82B C4B N72B C71B 123.4(6)
C26B C4B N72B C71B -113.1(6)
N82B C4B N72B N71B -69.6(6)
C26B C4B N72B N71B 53.8(6)
C82B C83B N81B N82B 0.1(7)
C82B C83B N81B Zn2B -177.3(4)
O1B1 Zn2B N81B C83B -76.3(6)
O1B2 Zn2B N81B C83B -68.8(6)
N71B Zn2B N81B C83B 153.6(5)
N31B Zn2B N81B C83B 58.7(5)
O1B1 Zn2B N81B N82B 106.7(5)
O1B2 Zn2B N81B N82B 114.2(5)
N71B Zn2B N81B N82B -23.4(4)
N31B Zn2B N81B N82B -118.2(4)
C82B C81B N82B N81B 0.0(7)
C82B C81B N82B C4B -169.6(5)
C83B N81B N82B C81B -0.1(6)
Zn2B N81B N82B C81B 177.7(4)
C83B N81B N82B C4B 170.6(5)
Zn2B N81B N82B C4B -11.7(6)
N72B C4B N82B C81B -128.7(6)
C26B C4B N82B C81B 108.3(6)
N72B C4B N82B N81B 62.5(6)
C26B C4B N82B N81B -60.5(6)
